data_4300598
loop_
_publ_author_name
'Cotton, F. Albert'
'Liu, Chun Y'
'Murillo, Carlos A.'
'Wang, Xiaoping'

_journal_name_full 'Inorganic Chemistry'
_journal_paper_doi 10.1021/ic0521473
_journal_year 2006
_chemical_formula_moiety 'C150 H132 N18 O18 Mo6 ,3(C H2 Cl2)'
_chemical_formula_sum 'C153 H138 Cl6 Mo6 N18 O18'
_chemical_formula_weight 3305.15
_chemical_name_common '[Mo2(DAniF)2]3(diphenyltetrephthaloyldiamidate)3,3CH2Cl2'
_space_group_IT_number 2
_symmetry_cell_setting triclinic
_symmetry_space_group_name_Hall '-P 1'
_symmetry_space_group_name_H-M 'P -1'
_cell_angle_alpha 107.808(2)
_cell_angle_beta 99.706(2)
_cell_angle_gamma 98.856(2)
_cell_formula_units_Z 2
_cell_length_a 19.2143(17)
_cell_length_b 19.6115(17)
_cell_length_c 21.8150(19)
_cell_measurement_temperature 213(2)
_cell_volume 7527.2(11)
_diffrn_ambient_temperature 213(2)
_exptl_crystal_density_diffrn 1.458
_cod_database_code 4300598

loop_
_symmetry_equiv_pos_as_xyz
'x, y, z'
'-x, -y, -z'

loop_
_atom_site_label
_atom_site_type_symbol
_atom_site_fract_x
_atom_site_fract_y
_atom_site_fract_z
_atom_site_U_iso_or_equiv
_atom_site_adp_type
_atom_site_occupancy
_atom_site_symmetry_multiplicity
_atom_site_calc_flag
_atom_site_refinement_flags
_atom_site_disorder_assembly
_atom_site_disorder_group
Mo1 Mo 0.65548(5) 0.21117(5) 0.94925(4) 0.0413(3) Uani 1 1 d . B .
Mo2 Mo 0.61871(5) 0.13391(5) 0.85419(4) 0.0436(3) Uani 1 1 d . B .
Mo5 Mo 0.84730(5) 0.65240(5) 0.74023(5) 0.0506(3) Uani 1 1 d . D .
Mo3 Mo 1.18648(5) 0.24305(5) 0.78196(5) 0.0507(3) Uani 1 1 d . A .
Mo6 Mo 0.77336(5) 0.58062(5) 0.65484(5) 0.0534(3) Uani 1 1 d . D .
Mo4 Mo 1.12975(6) 0.18778(5) 0.68382(5) 0.0598(3) Uani 1 1 d . A .
N1 N 0.7657(4) 0.2100(4) 0.9432(4) 0.047(2) Uani 1 1 d D . .
N2 N 1.0300(5) 0.1681(5) 0.7173(4) 0.051(3) Uani 1 1 d D . .
N6 N 0.6319(5) 0.2195(5) 0.8116(4) 0.056(3) Uani 1 1 d D . .
N5 N 0.7999(5) 0.5898(5) 0.7963(4) 0.050(2) Uani 1 1 d . . .
N4 N 0.8475(5) 0.5066(5) 0.6432(4) 0.047(2) Uani 1 1 d . . .
N3 N 1.1521(5) 0.3411(5) 0.7776(4) 0.046(2) Uani 1 1 d . . .
N13 N 0.6531(4) 0.1300(5) 0.9959(4) 0.045(2) Uani 1 1 d D . .
N14 N 0.6109(5) 0.0445(5) 0.8917(4) 0.049(2) Uani 1 1 d . . .
N11 N 0.5490(5) 0.2231(4) 0.9567(4) 0.045(2) Uani 1 1 d . . .
N12 N 0.5085(4) 0.1366(4) 0.8511(4) 0.046(2) Uani 1 1 d D . .
N21 N 1.2117(4) 0.1452(5) 0.7938(5) 0.049(2) Uani 1 1 d . . .
N22 N 1.1489(5) 0.0844(5) 0.6856(5) 0.056(3) Uani 1 1 d . . .
N23 N 1.2840(5) 0.2762(5) 0.7543(6) 0.063(3) Uani 1 1 d . . .
N24 N 1.2181(8) 0.2116(6) 0.6414(5) 0.094(4) Uani 1 1 d D . .
N31 N 0.8971(4) 0.7135(4) 0.6881(4) 0.058(3) Uani 1 1 d D . .
N32 N 0.8148(5) 0.6336(5) 0.5921(4) 0.064(3) Uani 1 1 d D . .
N33 N 0.7809(5) 0.7302(4) 0.7615(4) 0.062(3) Uani 1 1 d D . .
N34 N 0.6959(5) 0.6486(6) 0.6698(5) 0.063(3) Uani 1 1 d . . .
O1 O 0.7228(4) 0.1257(4) 0.8388(3) 0.0502(19) Uani 1 1 d . . .
O2 O 1.0957(4) 0.2243(4) 0.8230(3) 0.0453(19) Uani 1 1 d . . .
O6 O 0.6703(4) 0.3023(4) 0.9167(4) 0.054(2) Uani 1 1 d . . .
O5 O 0.7233(4) 0.5140(4) 0.7012(4) 0.054(2) Uani 1 1 d . . .
O4 O 0.9242(3) 0.5876(4) 0.7360(3) 0.0465(19) Uani 1 1 d . . .
O3 O 1.0932(4) 0.2791(4) 0.6715(4) 0.064(2) Uani 1 1 d . . .
O14 O 0.4819(7) -0.2358(6) 0.7165(5) 0.124(4) Uani 1 1 d D B .
O11 O 0.4915(6) 0.4074(5) 1.1857(5) 0.101(3) Uani 1 1 d . C .
O21 O 1.3419(5) 0.1079(5) 1.0261(6) 0.093(3) Uani 1 1 d . . .
O34 O 0.4119(6) 0.5753(8) 0.5231(6) 0.174(6) Uani 1 1 d D D .
C1B C 0.7774(6) 0.1705(6) 0.8838(5) 0.048(3) Uani 1 1 d D B .
C2B C 0.8480(6) 0.1773(6) 0.8653(5) 0.044(3) Uani 1 1 d . . .
C3B C 0.8975(7) 0.2401(7) 0.8830(6) 0.069(4) Uani 1 1 d . B .
H3BA H 0.8915 0.2821 0.9149 0.082 Uiso 1 1 calc R . .
C4B C 0.9574(7) 0.2449(7) 0.8556(6) 0.078(4) Uani 1 1 d . . .
H4BA H 0.9894 0.2908 0.8689 0.094 Uiso 1 1 calc R B .
C5B C 0.9719(6) 0.1885(6) 0.8120(5) 0.041(3) Uani 1 1 d . A .
C6B C 0.9233(7) 0.1253(8) 0.7926(7) 0.093(5) Uani 1 1 d . . .
H6BA H 0.9306 0.0843 0.7603 0.111 Uiso 1 1 calc R B .
C7B C 0.8618(8) 0.1178(7) 0.8185(7) 0.094(5) Uani 1 1 d . B .
H7BA H 0.8294 0.0720 0.8041 0.113 Uiso 1 1 calc R . .
C8B C 1.0345(6) 0.1927(5) 0.7812(5) 0.040(3) Uani 1 1 d . A .
C9B C 1.1052(7) 0.3355(6) 0.7222(6) 0.056(3) Uani 1 1 d . A .
C10B C 1.0604(6) 0.3899(6) 0.7157(5) 0.045(3) Uani 1 1 d . . .
C11B C 1.0317(7) 0.3902(6) 0.6536(6) 0.067(4) Uani 1 1 d . A .
H11A H 1.0458 0.3610 0.6168 0.081 Uiso 1 1 calc R . .
C12B C 0.9815(7) 0.4336(7) 0.6443(6) 0.067(4) Uani 1 1 d . . .
H12A H 0.9635 0.4340 0.6016 0.081 Uiso 1 1 calc R A .
C13B C 0.9587(6) 0.4751(6) 0.6968(5) 0.046(3) Uani 1 1 d . A .
C14B C 0.9880(6) 0.4744(6) 0.7591(5) 0.043(3) Uani 1 1 d . . .
H14A H 0.9745 0.5038 0.7962 0.052 Uiso 1 1 calc R A .
C15B C 1.0366(6) 0.4313(6) 0.7677(5) 0.045(3) Uani 1 1 d . A .
H15A H 1.0539 0.4303 0.8103 0.054 Uiso 1 1 calc R . .
C16B C 0.9063(6) 0.5232(6) 0.6897(5) 0.047(3) Uani 1 1 d . A .
C17B C 0.7507(6) 0.5291(6) 0.7635(6) 0.050(3) Uani 1 1 d . D .
C18B C 0.7254(6) 0.4719(6) 0.7907(5) 0.054(3) Uani 1 1 d . . .
C19B C 0.6572(7) 0.4290(7) 0.7648(6) 0.069(4) Uani 1 1 d . D .
H19A H 0.6255 0.4405 0.7336 0.083 Uiso 1 1 calc R . .
C20B C 0.6327(7) 0.3693(7) 0.7826(6) 0.078(4) Uani 1 1 d . . .
H20A H 0.5859 0.3401 0.7626 0.094 Uiso 1 1 calc R D .
C21B C 0.6792(6) 0.3524(7) 0.8318(5) 0.061(3) Uani 1 1 d . B .
C22B C 0.7480(6) 0.3980(6) 0.8604(5) 0.054(3) Uani 1 1 d . . .
H22A H 0.7789 0.3887 0.8937 0.065 Uiso 1 1 calc R D .
C23B C 0.7715(6) 0.4567(6) 0.8405(5) 0.056(3) Uani 1 1 d . D .
H23A H 0.8182 0.4864 0.8602 0.068 Uiso 1 1 calc R . .
C24B C 0.6589(6) 0.2879(7) 0.8535(6) 0.054(3) Uani 1 1 d . B .
C11 C 0.8223(5) 0.2473(6) 1.0002(4) 0.041(3) Uani 1 1 d D . .
C12 C 0.8718(7) 0.2110(7) 1.0234(6) 0.069(4) Uani 1 1 d . . .
H12 H 0.8716 0.1620 0.9997 0.083 Uiso 1 1 calc R . .
C13 C 0.9221(6) 0.2503(9) 1.0834(6) 0.075(4) Uani 1 1 d . . .
H13A H 0.9572 0.2275 1.0993 0.090 Uiso 1 1 calc R . .
C14 C 0.9216(7) 0.3205(9) 1.1194(6) 0.071(4) Uani 1 1 d . . .
H14B H 0.9539 0.3444 1.1608 0.086 Uiso 1 1 calc R . .
C15 C 0.8749(7) 0.3554(7) 1.0954(6) 0.072(4) Uani 1 1 d . . .
H15B H 0.8754 0.4044 1.1192 0.086 Uiso 1 1 calc R . .
C16 C 0.8248(7) 0.3182(7) 1.0342(6) 0.071(4) Uani 1 1 d . . .
H16A H 0.7928 0.3431 1.0170 0.086 Uiso 1 1 calc R . .
C21 C 0.9608(5) 0.1498(8) 0.6736(5) 0.092(5) Uani 0.468(9) 1 d PGD A 1
C22 C 0.9225(8) 0.1918(7) 0.6457(9) 0.067(5) Uani 0.468(9) 1 d PGDU A 1
H22B H 0.9435 0.2411 0.6535 0.081 Uiso 0.468(9) 1 calc PR A 1
C23 C 0.8531(9) 0.1608(13) 0.6061(10) 0.098(9) Uani 0.468(9) 1 d PGD A 1
H23B H 0.8272 0.1891 0.5872 0.117 Uiso 0.468(9) 1 calc PR A 1
C24 C 0.8220(7) 0.0878(13) 0.5945(9) 0.099(8) Uani 0.468(9) 1 d PGD A 1
H24A H 0.7751 0.0668 0.5678 0.118 Uiso 0.468(9) 1 calc PR A 1
C25 C 0.8604(10) 0.0459(8) 0.6225(10) 0.119(9) Uani 0.468(9) 1 d PGD A 1
H25A H 0.8393 -0.0035 0.6147 0.143 Uiso 0.468(9) 1 calc PR A 1
C26 C 0.9297(9) 0.0769(8) 0.6620(9) 0.100(8) Uani 0.468(9) 1 d PGD A 1
H26A H 0.9556 0.0485 0.6809 0.120 Uiso 0.468(9) 1 calc PR A 1
C21D C 0.9608(5) 0.1498(8) 0.6736(5) 0.092(5) Uani 0.532(9) 1 d PD A 2
C22D C 0.9361(10) 0.2141(8) 0.6768(9) 0.067(5) Uani 0.532(9) 1 d PD A 2
H22C H 0.9579 0.2587 0.7112 0.081 Uiso 0.532(9) 1 calc PR A 2
C23D C 0.8774(15) 0.2091(12) 0.6265(11) 0.098(9) Uani 0.532(9) 1 d PD A 2
H23C H 0.8542 0.2484 0.6292 0.117 Uiso 0.532(9) 1 calc PR A 2
C24D C 0.8544(12) 0.1440(13) 0.5724(10) 0.099(8) Uani 0.532(9) 1 d PD A 2
H24B H 0.8111 0.1367 0.5414 0.118 Uiso 0.532(9) 1 calc PR A 2
C25D C 0.8944(14) 0.0899(11) 0.5636(9) 0.119(9) Uani 0.532(9) 1 d PD . 2
H25B H 0.8818 0.0493 0.5242 0.143 Uiso 0.532(9) 1 calc PR A 2
C26D C 0.9531(12) 0.0959(12) 0.6136(9) 0.100(8) Uani 0.532(9) 1 d PD A 2
H26B H 0.9858 0.0648 0.6066 0.120 Uiso 0.532(9) 1 calc PR A 2
C61 C 0.6129(12) 0.2104(14) 0.7440(5) 0.045(4) Uani 0.438(16) 1 d PGDU B 1
C62 C 0.6728(11) 0.2066(18) 0.7163(9) 0.084(7) Uani 0.438(16) 1 d PGU B 1
H62A H 0.7194 0.2176 0.7436 0.100 Uiso 0.438(16) 1 calc PR B 1
C63 C 0.6639(14) 0.187(2) 0.6481(10) 0.130(11) Uani 0.438(16) 1 d PGU B 1
H63A H 0.7045 0.1841 0.6293 0.156 Uiso 0.438(16) 1 calc PR B 1
C64 C 0.5951(16) 0.170(2) 0.6077(6) 0.122(11) Uani 0.438(16) 1 d PGU B 1
H64A H 0.5891 0.1569 0.5616 0.146 Uiso 0.438(16) 1 calc PR B 1
C65 C 0.5352(12) 0.1742(18) 0.6354(8) 0.101(10) Uani 0.438(16) 1 d PGU B 1
H65A H 0.4887 0.1632 0.6081 0.121 Uiso 0.438(16) 1 calc PR B 1
C66 C 0.5441(11) 0.1942(16) 0.7036(8) 0.090(10) Uani 0.438(16) 1 d PGU B 1
H66A H 0.5036 0.1967 0.7224 0.108 Uiso 0.438(16) 1 calc PR B 1
C61B C 0.6389(10) 0.1938(10) 0.7442(5) 0.045(4) Uani 0.562(16) 1 d PGD B 2
C62B C 0.7044(8) 0.1954(13) 0.7252(7) 0.084(7) Uani 0.562(16) 1 d PG B 2
H62B H 0.7482 0.2148 0.7574 0.100 Uiso 0.562(16) 1 calc PR B 2
C63B C 0.7053(10) 0.1681(15) 0.6586(8) 0.130(11) Uani 0.562(16) 1 d PG B 2
H63B H 0.7496 0.1692 0.6458 0.156 Uiso 0.562(16) 1 calc PR B 2
C64B C 0.6406(12) 0.1393(14) 0.6111(5) 0.122(11) Uani 0.562(16) 1 d PG B 2
H64B H 0.6412 0.1209 0.5660 0.146 Uiso 0.562(16) 1 calc PR B 2
C65B C 0.5750(10) 0.1378(13) 0.6301(6) 0.101(10) Uani 0.562(16) 1 d PG B 2
H65B H 0.5313 0.1183 0.5979 0.121 Uiso 0.562(16) 1 calc PR B 2
C66B C 0.5742(8) 0.1650(12) 0.6966(7) 0.090(10) Uani 0.562(16) 1 d PG B 2
H66B H 0.5298 0.1639 0.7095 0.108 Uiso 0.562(16) 1 calc PR B 2
C31 C 1.1826(6) 0.4068(6) 0.8324(6) 0.041(3) Uani 1 1 d . . .
C32 C 1.2214(6) 0.4684(7) 0.8221(6) 0.058(3) Uani 1 1 d . . .
H32A H 1.2238 0.4681 0.7793 0.069 Uiso 1 1 calc R . .
C33 C 1.2552(7) 0.5281(8) 0.8768(8) 0.079(4) Uani 1 1 d . . .
H33A H 1.2793 0.5702 0.8708 0.095 Uiso 1 1 calc R . .
C34 C 1.2556(7) 0.5294(7) 0.9413(7) 0.073(4) Uani 1 1 d . . .
H34A H 1.2820 0.5700 0.9781 0.088 Uiso 1 1 calc R . .
C35 C 1.2173(7) 0.4709(7) 0.9489(6) 0.069(4) Uani 1 1 d . . .
H35A H 1.2147 0.4716 0.9918 0.082 Uiso 1 1 calc R . .
C36 C 1.1812(6) 0.4092(6) 0.8951(5) 0.054(3) Uani 1 1 d . . .
H36A H 1.1554 0.3685 0.9021 0.065 Uiso 1 1 calc R . .
C41 C 0.8213(6) 0.4333(7) 0.5938(6) 0.061(3) Uani 1 1 d . . .
C42 C 0.7900(6) 0.3760(7) 0.6113(7) 0.068(4) Uani 1 1 d . . .
H42A H 0.7879 0.3823 0.6554 0.081 Uiso 1 1 calc R . .
C43 C 0.7611(7) 0.3075(7) 0.5608(9) 0.079(4) Uani 1 1 d . . .
H43A H 0.7389 0.2679 0.5715 0.095 Uiso 1 1 calc R . .
C44 C 0.7646(10) 0.2971(10) 0.4966(10) 0.114(6) Uani 1 1 d . . .
H44A H 0.7468 0.2504 0.4641 0.137 Uiso 1 1 calc R . .
C45 C 0.7943(10) 0.3557(12) 0.4801(8) 0.127(7) Uani 1 1 d . . .
H45A H 0.7950 0.3489 0.4357 0.152 Uiso 1 1 calc RD . .
C46 C 0.8228(7) 0.4236(9) 0.5271(8) 0.098(5) Uani 1 1 d . . .
H46A H 0.8430 0.4632 0.5152 0.117 Uiso 1 1 calc R . .
C51 C 0.8236(7) 0.6180(6) 0.8657(6) 0.046(3) Uani 1 1 d . . .
C52 C 0.7741(6) 0.6320(6) 0.9055(7) 0.057(3) Uani 1 1 d . . .
H52A H 0.7242 0.6183 0.8862 0.068 Uiso 1 1 calc R . .
C53 C 0.7980(8) 0.6657(7) 0.9727(7) 0.068(4) Uani 1 1 d . . .
H53A H 0.7640 0.6705 0.9992 0.082 Uiso 1 1 calc R . .
C54 C 0.8691(8) 0.6921(6) 1.0018(6) 0.061(3) Uani 1 1 d . . .
H54A H 0.8841 0.7195 1.0472 0.073 Uiso 1 1 calc R . .
C55 C 0.9192(7) 0.6783(6) 0.9640(6) 0.059(3) Uani 1 1 d . . .
H55A H 0.9689 0.6937 0.9840 0.071 Uiso 1 1 calc R . .
C56 C 0.8960(6) 0.6413(6) 0.8957(6) 0.052(3) Uani 1 1 d . . .
H56A H 0.9305 0.6323 0.8700 0.062 Uiso 1 1 calc R . .
C110 C 0.4953(6) 0.1820(6) 0.9045(6) 0.054(3) Uani 1 1 d . B .
H11B H 0.4474 0.1854 0.9060 0.064 Uiso 1 1 calc R . .
C111 C 0.5325(6) 0.2682(6) 1.0156(5) 0.045(3) Uani 1 1 d . C .
C112 C 0.4853(7) 0.2402(7) 1.0491(7) 0.077(4) Uani 1 1 d . . .
H11C H 0.4625 0.1902 1.0328 0.093 Uiso 1 1 calc R C .
C113 C 0.4725(8) 0.2868(9) 1.1062(7) 0.087(4) Uani 1 1 d . C .
H11D H 0.4402 0.2682 1.1282 0.105 Uiso 1 1 calc R . .
C114 C 0.5056(8) 0.3583(8) 1.1305(7) 0.068(4) Uani 1 1 d . . .
C115 C 0.5513(7) 0.3860(7) 1.1001(7) 0.071(4) Uani 1 1 d . C .
H11E H 0.5743 0.4360 1.1179 0.085 Uiso 1 1 calc R . .
C116 C 0.5654(6) 0.3409(7) 1.0417(6) 0.063(3) Uani 1 1 d . . .
H11F H 0.5977 0.3609 1.0205 0.076 Uiso 1 1 calc R C .
C117 C 0.4361(9) 0.3808(9) 1.2157(7) 0.124(6) Uani 1 1 d . . .
H11G H 0.4326 0.4203 1.2539 0.187 Uiso 1 1 calc R C .
H11H H 0.4488 0.3408 1.2294 0.187 Uiso 1 1 calc R . .
H11I H 0.3900 0.3634 1.1838 0.187 Uiso 1 1 calc R . .
C121 C 0.4599(7) 0.1018(9) 0.7875(5) 0.038(4) Uiso 0.486(11) 1 d PGD B 1
C122 C 0.4175(9) 0.1423(7) 0.7617(7) 0.052(4) Uiso 0.486(11) 1 d PGD B 1
H122 H 0.4219 0.1922 0.7854 0.063 Uiso 0.486(11) 1 calc PR B 1
C123 C 0.3688(8) 0.1091(9) 0.7007(7) 0.056(4) Uiso 0.486(11) 1 d PGD B 1
H123 H 0.3401 0.1365 0.6832 0.067 Uiso 0.486(11) 1 calc PR B 1
C124 C 0.3624(6) 0.0353(9) 0.6656(5) 0.059(5) Uiso 0.486(11) 1 d PGD B 1
C125 C 0.4048(8) -0.0053(6) 0.6915(7) 0.057(5) Uiso 0.486(11) 1 d PGD B 1
H125 H 0.4005 -0.0552 0.6678 0.069 Uiso 0.486(11) 1 calc PR B 1
C126 C 0.4535(8) 0.0280(9) 0.7524(7) 0.046(4) Uiso 0.486(11) 1 d PGD B 1
H126 H 0.4822 0.0005 0.7699 0.055 Uiso 0.486(11) 1 calc PR B 1
O12 O 0.3173(9) -0.0057(9) 0.6052(6) 0.088(4) Uiso 0.486(11) 1 d PD B 1
C127 C 0.2811(18) 0.0339(17) 0.5715(15) 0.138(9) Uiso 0.486(11) 1 d PD B 1
H12H H 0.2589 0.0024 0.5263 0.206 Uiso 0.486(11) 1 calc PR B 1
H12I H 0.3154 0.0757 0.5715 0.206 Uiso 0.486(11) 1 calc PR B 1
H12J H 0.2440 0.0509 0.5935 0.206 Uiso 0.486(11) 1 calc PR B 1
C11C C 0.4465(8) 0.1054(9) 0.7997(7) 0.038(4) Uiso 0.514(11) 1 d PD B 2
C12C C 0.3996(10) 0.1424(9) 0.7743(9) 0.052(4) Uiso 0.514(11) 1 d PD B 2
H12C H 0.4036 0.1927 0.7960 0.063 Uiso 0.514(11) 1 calc PR B 2
C13C C 0.3467(10) 0.1047(10) 0.7166(9) 0.056(4) Uiso 0.514(11) 1 d PD B 2
H13C H 0.3163 0.1301 0.6982 0.067 Uiso 0.514(11) 1 calc PR B 2
C14C C 0.3385(8) 0.0298(9) 0.6861(7) 0.059(5) Uiso 0.514(11) 1 d PD B 2
C15C C 0.3838(10) -0.0079(9) 0.7123(9) 0.057(5) Uiso 0.514(11) 1 d PD B 2
H15C H 0.3793 -0.0584 0.6910 0.069 Uiso 0.514(11) 1 calc PR B 2
C16C C 0.4360(10) 0.0301(9) 0.7705(9) 0.046(4) Uiso 0.514(11) 1 d PD B 2
H16C H 0.4646 0.0042 0.7902 0.055 Uiso 0.514(11) 1 calc PR B 2
O12C O 0.2824(10) -0.0007(9) 0.6294(9) 0.088(4) Uiso 0.514(11) 1 d PD B 2
C17C C 0.2744(18) -0.0748(11) 0.5895(14) 0.138(9) Uiso 0.514(11) 1 d PD B 2
H12K H 0.2302 -0.0899 0.5553 0.206 Uiso 0.514(11) 1 calc PR B 2
H12L H 0.2722 -0.1057 0.6167 0.206 Uiso 0.514(11) 1 calc PR B 2
H12M H 0.3154 -0.0796 0.5692 0.206 Uiso 0.514(11) 1 calc PR B 2
C130 C 0.6297(5) 0.0609(6) 0.9558(5) 0.041(3) Uani 1 1 d . B .
H13B H 0.6267 0.0230 0.9738 0.049 Uiso 1 1 calc R . .
C131 C 0.676(5) 0.143(5) 1.0637(10) 0.045(3) Uani 0.100(9) 1 d PGD C 1
C132 C 0.645(5) 0.090(4) 1.086(3) 0.066(5) Uani 0.100(9) 1 d PGD C 1
H132 H 0.6125 0.0469 1.0564 0.080 Uiso 0.100(9) 1 calc PR C 1
C133 C 0.662(5) 0.099(4) 1.153(3) 0.079(5) Uani 0.100(9) 1 d PGD C 1
H133 H 0.6404 0.0631 1.1688 0.095 Uiso 0.100(9) 1 calc PR C 1
C134 C 0.710(4) 0.162(5) 1.1977(11) 0.077(5) Uani 0.100(9) 1 d PGD C 1
C135 C 0.741(4) 0.216(4) 1.175(2) 0.091(6) Uani 0.100(9) 1 d PGD C 1
H135 H 0.7734 0.2584 1.2050 0.109 Uiso 0.100(9) 1 calc PR C 1
C136 C 0.724(5) 0.206(5) 1.108(3) 0.062(4) Uani 0.100(9) 1 d PGD C 1
H136 H 0.7455 0.2423 1.0926 0.074 Uiso 0.100(9) 1 calc PR C 1
O13 O 0.719(6) 0.161(6) 1.261(2) 0.112(4) Uani 0.100(9) 1 d PD C 1
C137 C 0.747(12) 0.217(8) 1.324(5) 0.178(11) Uani 0.100(9) 1 d PD C 1
H13G H 0.7402 0.1962 1.3585 0.267 Uiso 0.100(9) 1 calc PR C 1
H13H H 0.7212 0.2563 1.3277 0.267 Uiso 0.100(9) 1 calc PR C 1
H13I H 0.7979 0.2357 1.3293 0.267 Uiso 0.100(9) 1 calc PR C 1
C31D C 0.6820(8) 0.1461(6) 1.0638(4) 0.045(3) Uani 0.900(9) 1 d PD C 2
C32D C 0.7147(7) 0.0997(6) 1.0897(5) 0.066(5) Uani 0.900(9) 1 d PD C 2
H32D H 0.7182 0.0543 1.0608 0.080 Uiso 0.900(9) 1 calc PR C 2
C33D C 0.7424(7) 0.1177(7) 1.1564(6) 0.079(5) Uani 0.900(9) 1 d PD C 2
H33D H 0.7626 0.0842 1.1727 0.095 Uiso 0.900(9) 1 calc PR C 2
C34D C 0.7403(4) 0.1856(7) 1.1994(5) 0.077(5) Uani 0.900(9) 1 d PD C 2
C35D C 0.7096(8) 0.2341(8) 1.1745(5) 0.091(6) Uani 0.900(9) 1 d PD C 2
H35D H 0.7085 0.2805 1.2033 0.109 Uiso 0.900(9) 1 calc PR C 2
C36D C 0.6806(7) 0.2146(6) 1.1077(5) 0.062(4) Uani 0.900(9) 1 d PD C 2
H36D H 0.6597 0.2477 1.0914 0.074 Uiso 0.900(9) 1 calc PR C 2
O13D O 0.7668(7) 0.2098(6) 1.2668(4) 0.112(4) Uani 0.900(9) 1 d PD C 2
C37D C 0.7967(12) 0.1600(10) 1.2933(8) 0.178(11) Uani 0.900(9) 1 d PD C 2
H13J H 0.8144 0.1831 1.3408 0.267 Uiso 0.900(9) 1 calc PR C 2
H13K H 0.8364 0.1469 1.2734 0.267 Uiso 0.900(9) 1 calc PR C 2
H13L H 0.7597 0.1161 1.2838 0.267 Uiso 0.900(9) 1 calc PR C 2
C141 C 0.5791(6) -0.0290(6) 0.8504(6) 0.044(3) Uani 1 1 d . B .
C142 C 0.5227(6) -0.0713(6) 0.8637(5) 0.055(3) Uani 1 1 d . . .
H14C H 0.5072 -0.0521 0.9029 0.066 Uiso 1 1 calc R B .
C143 C 0.4891(7) -0.1407(7) 0.8207(7) 0.070(4) Uani 1 1 d . B .
H14D H 0.4520 -0.1695 0.8310 0.084 Uiso 1 1 calc R . .
C144 C 0.5104(8) -0.1670(6) 0.7631(7) 0.077(4) Uani 1 1 d D . .
C145 C 0.5667(8) -0.1270(8) 0.7485(6) 0.077(4) Uani 1 1 d . B .
H14E H 0.5815 -0.1467 0.7091 0.093 Uiso 1 1 calc R . .
C146 C 0.6018(6) -0.0571(7) 0.7924(6) 0.057(3) Uani 1 1 d . . .
H14F H 0.6403 -0.0293 0.7829 0.068 Uiso 1 1 calc R B .
C147 C 0.4145(10) -0.2759(10) 0.7167(10) 0.187(10) Uani 1 1 d D . .
H14G H 0.4025 -0.3230 0.6813 0.281 Uiso 1 1 calc R B .
H14H H 0.3775 -0.2486 0.7102 0.281 Uiso 1 1 calc R . .
H14I H 0.4171 -0.2837 0.7588 0.281 Uiso 1 1 calc R . .
C217 C 1.3193(9) 0.1409(9) 1.0846(8) 0.127(7) Uani 1 1 d . . .
H21A H 1.3454 0.1291 1.1207 0.191 Uiso 1 1 calc R . .
H21B H 1.2678 0.1225 1.0780 0.191 Uiso 1 1 calc R . .
H21C H 1.3293 0.1938 1.0952 0.191 Uiso 1 1 calc R . .
C214 C 1.3088(7) 0.1215(8) 0.9707(8) 0.073(4) Uani 1 1 d . . .
C215 C 1.3262(7) 0.0831(7) 0.9128(9) 0.082(5) Uani 1 1 d . . .
H21D H 1.3601 0.0533 0.9130 0.099 Uiso 1 1 calc R . .
C216 C 1.2927(6) 0.0901(6) 0.8556(7) 0.067(4) Uani 1 1 d . . .
H21E H 1.3012 0.0614 0.8155 0.080 Uiso 1 1 calc R . .
C211 C 1.2476(6) 0.1364(6) 0.8538(7) 0.053(3) Uani 1 1 d . . .
C212 C 1.2341(7) 0.1748(7) 0.9127(8) 0.072(4) Uani 1 1 d . . .
H21F H 1.2035 0.2079 0.9129 0.087 Uiso 1 1 calc R . .
C213 C 1.2640(7) 0.1671(7) 0.9729(7) 0.076(4) Uani 1 1 d . . .
H21G H 1.2529 0.1929 1.0128 0.091 Uiso 1 1 calc R . .
C210 C 1.1848(6) 0.0836(6) 0.7422(7) 0.052(3) Uani 1 1 d . A .
H21H H 1.1917 0.0386 0.7463 0.062 Uiso 1 1 calc R . .
C221 C 1.1145(5) 0.0143(5) 0.6373(5) 0.054(3) Uani 0.447(6) 1 d PGD A 1
C222 C 1.1474(6) -0.0449(7) 0.6326(7) 0.064(5) Uani 0.447(6) 1 d PGD A 1
H222 H 1.1947 -0.0375 0.6573 0.077 Uiso 0.447(6) 1 calc PR A 1
C223 C 1.1104(10) -0.1150(5) 0.5914(8) 0.073(5) Uani 0.447(6) 1 d PGD A 1
H223 H 1.1327 -0.1550 0.5882 0.088 Uiso 0.447(6) 1 calc PR A 1
C224 C 1.0404(10) -0.1260(6) 0.5549(8) 0.073(7) Uani 0.447(6) 1 d PGD A 1
C225 C 1.0075(6) -0.0668(9) 0.5596(8) 0.078(6) Uani 0.447(6) 1 d PGD A 1
H225 H 0.9602 -0.0742 0.5349 0.094 Uiso 0.447(6) 1 calc PR A 1
C226 C 1.0445(6) 0.0033(7) 0.6008(7) 0.069(5) Uani 0.447(6) 1 d PGD A 1
H226 H 1.0223 0.0433 0.6040 0.082 Uiso 0.447(6) 1 calc PR A 1
O22A O 0.9977(11) -0.1943(8) 0.5182(11) 0.097(6) Uani 0.447(6) 1 d PD A 1
C227 C 1.0273(15) -0.2570(11) 0.5125(12) 0.071(6) Uani 0.447(6) 1 d PD A 1
H27A H 0.9922 -0.3002 0.4823 0.107 Uiso 0.447(6) 1 calc PR A 1
H27B H 1.0394 -0.2621 0.5556 0.107 Uiso 0.447(6) 1 calc PR A 1
H27C H 1.0707 -0.2516 0.4956 0.107 Uiso 0.447(6) 1 calc PR A 1
C21A C 1.1145(5) 0.0143(5) 0.6373(5) 0.054(3) Uani 0.553(6) 1 d PD A 2
C22A C 1.1150(9) 0.0095(8) 0.5728(6) 0.064(5) Uani 0.553(6) 1 d PD A 2
H22D H 1.1426 0.0475 0.5635 0.077 Uiso 0.553(6) 1 calc PR A 2
C23A C 1.0737(9) -0.0530(9) 0.5220(5) 0.073(5) Uani 0.553(6) 1 d PD . 2
H23D H 1.0747 -0.0592 0.4778 0.088 Uiso 0.553(6) 1 calc PR A 2
C24A C 1.0308(12) -0.1062(9) 0.5377(7) 0.073(7) Uani 0.553(6) 1 d PD A 2
C25A C 1.0372(10) -0.1043(8) 0.6025(8) 0.078(6) Uani 0.553(6) 1 d PD A 2
H25C H 1.0160 -0.1455 0.6118 0.094 Uiso 0.553(6) 1 calc PR A 2
C26A C 1.0754(10) -0.0403(8) 0.6537(6) 0.069(5) Uani 0.553(6) 1 d PD A 2
H26C H 1.0747 -0.0344 0.6980 0.082 Uiso 0.553(6) 1 calc PR A 2
O22B O 0.9977(10) -0.1634(8) 0.4821(6) 0.097(6) Uani 0.553(6) 1 d PD A 2
C27A C 0.9649(14) -0.2198(10) 0.5023(12) 0.071(6) Uani 0.553(6) 1 d PD A 2
H22H H 0.9397 -0.2619 0.4636 0.107 Uiso 0.553(6) 1 calc PR A 2
H22I H 0.9306 -0.2023 0.5280 0.107 Uiso 0.553(6) 1 calc PR A 2
H22J H 1.0017 -0.2339 0.5292 0.107 Uiso 0.553(6) 1 calc PR A 2
C230 C 1.2756(10) 0.2528(8) 0.6868(8) 0.089(5) Uani 1 1 d . A 2
H23E H 1.3159 0.2682 0.6713 0.106 Uiso 1 1 calc R A 2
C231 C 1.3490(4) 0.3222(5) 0.8015(4) 0.074(4) Uani 0.938(8) 1 d PGDU A 1
C232 C 1.3643(5) 0.3131(5) 0.8628(5) 0.087(4) Uani 0.938(8) 1 d PGDU A 1
H23F H 1.3327 0.2782 0.8723 0.105 Uiso 0.938(8) 1 calc PR A 1
C233 C 1.4265(6) 0.3557(6) 0.9099(4) 0.098(5) Uani 0.938(8) 1 d PGDU A 1
H23G H 1.4368 0.3496 0.9513 0.118 Uiso 0.938(8) 1 calc PR A 1
C234 C 1.4732(4) 0.4073(5) 0.8957(5) 0.115(6) Uani 0.938(8) 1 d PGDU A 1
C235 C 1.4579(5) 0.4164(4) 0.8345(6) 0.107(6) Uani 0.938(8) 1 d PGDU A 1
H23H H 1.4895 0.4514 0.8250 0.128 Uiso 0.938(8) 1 calc PR A 1
C236 C 1.3958(6) 0.3739(5) 0.7874(4) 0.098(5) Uani 0.938(8) 1 d PGDU A 1
H23I H 1.3854 0.3800 0.7460 0.118 Uiso 0.938(8) 1 calc PR A 1
O23 O 1.5351(6) 0.4435(10) 0.9444(8) 0.156(5) Uani 0.938(8) 1 d PDU A 1
C237 C 1.5849(8) 0.4990(8) 0.9357(13) 0.140(8) Uani 0.938(8) 1 d PDU A 1
H23J H 1.6258 0.5182 0.9736 0.210 Uiso 0.938(8) 1 calc PR A 1
H23K H 1.5614 0.5383 0.9317 0.210 Uiso 0.938(8) 1 calc PR A 1
H23L H 1.6017 0.4785 0.8959 0.210 Uiso 0.938(8) 1 calc PR A 1
C21E C 1.3490(4) 0.3222(5) 0.8015(4) 0.074(4) Uani 0.062(8) 1 d PD A 2
C22E C 1.350(4) 0.376(6) 0.861(4) 0.087(4) Uani 0.062(8) 1 d PD A 2
H22M H 1.3069 0.3818 0.8746 0.105 Uiso 0.062(8) 1 calc PR A 2
C23E C 1.416(6) 0.422(6) 0.900(5) 0.098(5) Uani 0.062(8) 1 d PD A 2
H23M H 1.4168 0.4659 0.9329 0.118 Uiso 0.062(8) 1 calc PR A 2
C24E C 1.480(4) 0.401(7) 0.889(6) 0.115(6) Uani 0.062(8) 1 d PD A 2
C25E C 1.478(2) 0.337(8) 0.838(7) 0.107(6) Uani 0.062(8) 1 d PD A 2
H25D H 1.5190 0.3172 0.8351 0.128 Uiso 0.062(8) 1 calc PR A 2
C26E C 1.413(2) 0.302(7) 0.790(5) 0.098(5) Uani 0.062(8) 1 d PD A 2
H26D H 1.4133 0.2647 0.7511 0.118 Uiso 0.062(8) 1 calc PR A 2
O23E O 1.541(6) 0.441(14) 0.937(9) 0.156(5) Uani 0.062(8) 1 d PD A 2
C27E C 1.602(7) 0.473(14) 0.920(19) 0.140(8) Uani 0.062(8) 1 d PD A 2
H27D H 1.6420 0.4946 0.9587 0.210 Uiso 0.062(8) 1 calc PR A 2
H27E H 1.5909 0.5103 0.9020 0.210 Uiso 0.062(8) 1 calc PR A 2
H27F H 1.6165 0.4351 0.8868 0.210 Uiso 0.062(8) 1 calc PR A 2
C241 C 1.2075(9) 0.1915(9) 0.5692(5) 0.051(4) Uani 0.495(6) 1 d PGDU A 1
C242 C 1.2443(8) 0.2395(7) 0.5439(6) 0.060(4) Uani 0.495(6) 1 d PGDU A 1
H24C H 1.2672 0.2876 0.5716 0.072 Uiso 0.495(6) 1 calc PR A 1
C243 C 1.2471(9) 0.2162(9) 0.4776(7) 0.076(5) Uani 0.495(6) 1 d PGDU A 1
H24D H 1.2720 0.2486 0.4605 0.091 Uiso 0.495(6) 1 calc PR A 1
C244 C 1.2132(11) 0.1450(9) 0.4367(5) 0.091(7) Uani 0.495(6) 1 d PGDU A 1
C245 C 1.1764(10) 0.0971(7) 0.4620(6) 0.092(6) Uani 0.495(6) 1 d PGDU A 1
H24E H 1.1535 0.0490 0.4343 0.111 Uiso 0.495(6) 1 calc PR A 1
C246 C 1.1736(9) 0.1204(8) 0.5283(7) 0.074(6) Uani 0.495(6) 1 d PGDU A 1
H24F H 1.1487 0.0880 0.5454 0.089 Uiso 0.495(6) 1 calc PR A 1
O24A O 1.2199(17) 0.1227(14) 0.3722(7) 0.103(7) Uani 0.495(6) 1 d PDU A 1
C247 C 1.213(2) 0.0483(15) 0.3329(12) 0.142(10) Uani 0.495(6) 1 d PDU A 1
H24G H 1.2212 0.0458 0.2897 0.213 Uiso 0.495(6) 1 calc PR A 1
H24H H 1.1649 0.0206 0.3281 0.213 Uiso 0.495(6) 1 calc PR A 1
H24I H 1.2487 0.0276 0.3543 0.213 Uiso 0.495(6) 1 calc PR A 1
C21C C 1.2432(9) 0.1946(12) 0.5846(7) 0.051(4) Uani 0.505(6) 1 d PD A 2
C22C C 1.3014(9) 0.1701(12) 0.5650(7) 0.060(4) Uani 0.505(6) 1 d PD A 2
H22N H 1.3397 0.1664 0.5960 0.072 Uiso 0.505(6) 1 calc PR A 2
C23C C 1.3033(10) 0.1507(13) 0.4985(8) 0.076(5) Uani 0.505(6) 1 d PD A 2
H23N H 1.3440 0.1360 0.4844 0.091 Uiso 0.505(6) 1 calc PR A 2
C24C C 1.2446(12) 0.1531(16) 0.4530(7) 0.091(7) Uani 0.505(6) 1 d PD A 2
C25C C 1.1823(11) 0.1695(14) 0.4735(8) 0.092(6) Uani 0.505(6) 1 d PD A 2
H25E H 1.1405 0.1652 0.4418 0.111 Uiso 0.505(6) 1 calc PR A 2
C26C C 1.1814(10) 0.1922(13) 0.5401(8) 0.074(6) Uani 0.505(6) 1 d PD A 2
H26E H 1.1404 0.2053 0.5545 0.089 Uiso 0.505(6) 1 calc PR A 2
O24B O 1.2466(15) 0.1321(16) 0.3873(7) 0.103(7) Uani 0.505(6) 1 d PD A 2
C27C C 1.3022(19) 0.0996(18) 0.3630(14) 0.142(10) Uani 0.505(6) 1 d PD A 2
H27G H 1.2944 0.0903 0.3158 0.213 Uiso 0.505(6) 1 calc PR A 2
H27H H 1.3013 0.0537 0.3713 0.213 Uiso 0.505(6) 1 calc PR A 2
H27I H 1.3488 0.1327 0.3852 0.213 Uiso 0.505(6) 1 calc PR A 2
C310 C 0.8691(6) 0.6923(7) 0.6238(6) 0.069(4) Uani 1 1 d . D 1
H31A H 0.8881 0.7197 0.5994 0.083 Uiso 1 1 calc R D 1
C311 C 0.9562(12) 0.7728(10) 0.7168(17) 0.071(5) Uani 0.365(13) 1 d PGDU D 1
C312 C 0.9538(12) 0.8287(14) 0.6904(12) 0.061(6) Uani 0.365(13) 1 d PGU D 1
H31B H 0.9212 0.8202 0.6502 0.073 Uiso 0.365(13) 1 calc PR D 1
C313 C 0.9996(15) 0.8973(11) 0.7236(16) 0.068(6) Uani 0.365(13) 1 d PGU D 1
H31C H 0.9979 0.9352 0.7057 0.081 Uiso 0.365(13) 1 calc PR D 1
C314 C 1.0477(16) 0.9099(10) 0.7831(17) 0.130(9) Uani 0.365(13) 1 d PGDU D 1
C315 C 1.0502(19) 0.8540(17) 0.8095(18) 0.095(6) Uani 0.365(13) 1 d PGU D 1
H31D H 1.0827 0.8625 0.8497 0.115 Uiso 0.365(13) 1 calc PR D 1
C316 C 1.0044(19) 0.7854(15) 0.776(2) 0.072(6) Uani 0.365(13) 1 d PGU D 1
H31E H 1.0060 0.7475 0.7942 0.086 Uiso 0.365(13) 1 calc PR D 1
O31 O 1.1039(12) 0.9699(12) 0.8125(15) 0.092(5) Uani 0.365(13) 1 d PDU D 1
C317 C 1.074(4) 1.033(3) 0.824(5) 0.115(15) Uani 0.365(13) 1 d PDU D 1
H31F H 1.1102 1.0762 0.8521 0.173 Uiso 0.365(13) 1 calc PR D 1
H31G H 1.0335 1.0272 0.8446 0.173 Uiso 0.365(13) 1 calc PR D 1
H31H H 1.0563 1.0395 0.7816 0.173 Uiso 0.365(13) 1 calc PR D 1
C31A C 0.9441(8) 0.7839(6) 0.7211(9) 0.071(5) Uani 0.635(13) 1 d PGD D 2
C32A C 0.9254(7) 0.8498(8) 0.7218(7) 0.061(6) Uani 0.635(13) 1 d PG D 2
H32B H 0.8813 0.8496 0.6953 0.073 Uiso 0.635(13) 1 calc PR D 2
C33A C 0.9719(10) 0.9161(6) 0.7616(8) 0.068(6) Uani 0.635(13) 1 d PG D 2
H33B H 0.9593 0.9606 0.7621 0.081 Uiso 0.635(13) 1 calc PR D 2
C34A C 1.0371(9) 0.9164(7) 0.8008(9) 0.130(9) Uani 0.635(13) 1 d PGD D 2
C35A C 1.0558(9) 0.8506(10) 0.8001(11) 0.095(6) Uani 0.635(13) 1 d PG D 2
H35B H 1.0999 0.8508 0.8266 0.115 Uiso 0.635(13) 1 calc PR D 2
C36A C 1.0093(10) 0.7843(7) 0.7603(12) 0.072(6) Uani 0.635(13) 1 d PG D 2
H36B H 1.0219 0.7397 0.7598 0.086 Uiso 0.635(13) 1 calc PR D 2
O31A O 1.0801(9) 0.9822(7) 0.8462(8) 0.092(5) Uani 0.635(13) 1 d PD D 2
C37A C 1.062(2) 1.0518(14) 0.855(2) 0.115(15) Uani 0.635(13) 1 d PD D 2
H37A H 1.1007 1.0902 0.8870 0.173 Uiso 0.635(13) 1 calc PR D 2
H37B H 1.0178 1.0523 0.8720 0.173 Uiso 0.635(13) 1 calc PR D 2
H37C H 1.0534 1.0602 0.8135 0.173 Uiso 0.635(13) 1 calc PR D 2
C321 C 0.7911(15) 0.6122(16) 0.5221(5) 0.058(3) Uani 0.440(13) 1 d PGDU D 1
C322 C 0.8167(12) 0.6436(11) 0.4788(9) 0.069(7) Uani 0.440(13) 1 d PGU D 1
H32F H 0.8574 0.6828 0.4946 0.082 Uiso 0.440(13) 1 calc PR D 1
C323 C 0.7821(13) 0.6170(13) 0.4122(8) 0.073(7) Uani 0.440(13) 1 d PGU D 1
H32E H 0.7994 0.6382 0.3829 0.088 Uiso 0.440(13) 1 calc PR D 1
C324 C 0.7219(13) 0.5590(15) 0.3888(6) 0.064(7) Uani 0.440(13) 1 d PGU D 1
C325 C 0.6964(14) 0.5276(18) 0.4321(12) 0.088(7) Uani 0.440(13) 1 d PGU D 1
H32M H 0.6557 0.4883 0.4163 0.106 Uiso 0.440(13) 1 calc PR D 1
C326 C 0.7310(17) 0.5542(19) 0.4988(11) 0.099(10) Uani 0.440(13) 1 d PGU D 1
H32C H 0.7137 0.5330 0.5281 0.119 Uiso 0.440(13) 1 calc PR D 1
O32A O 0.700(3) 0.535(3) 0.315(2) 0.11(2) Uani 0.440(13) 1 d PU D 1
C327 C 0.663(4) 0.457(2) 0.287(3) 0.091(13) Uani 0.440(13) 1 d PU D 1
H32G H 0.6403 0.4453 0.2409 0.137 Uiso 0.440(13) 1 calc PR D 1
H32H H 0.6260 0.4476 0.3108 0.137 Uiso 0.440(13) 1 calc PR D 1
H32I H 0.6976 0.4266 0.2912 0.137 Uiso 0.440(13) 1 calc PR D 1
C31C C 0.7893(13) 0.6053(12) 0.5232(4) 0.058(3) Uani 0.560(13) 1 d PGD D 2
C32C C 0.8410(9) 0.6093(9) 0.4861(7) 0.069(7) Uani 0.560(13) 1 d PGU D 2
H32J H 0.8897 0.6308 0.5075 0.082 Uiso 0.560(13) 1 calc PR D 2
C33C C 0.8206(10) 0.5816(11) 0.4175(7) 0.073(7) Uani 0.560(13) 1 d PGU D 2
H33C H 0.8555 0.5843 0.3924 0.088 Uiso 0.560(13) 1 calc PR D 2
C34C C 0.7485(11) 0.5497(12) 0.3859(4) 0.064(7) Uani 0.560(13) 1 d PGU D 2
C35C C 0.6968(9) 0.5457(15) 0.4230(9) 0.088(7) Uani 0.560(13) 1 d PG D 2
H35C H 0.6480 0.5242 0.4016 0.106 Uiso 0.560(13) 1 calc PR D 2
C36C C 0.7172(11) 0.5735(16) 0.4916(8) 0.099(10) Uani 0.560(13) 1 d PG D 2
H36C H 0.6823 0.5708 0.5167 0.119 Uiso 0.560(13) 1 calc PR D 2
O32B O 0.726(3) 0.525(3) 0.322(2) 0.138(19) Uani 0.560(13) 1 d PU D 2
C37C C 0.649(3) 0.488(2) 0.289(2) 0.091(13) Uani 0.560(13) 1 d PU D 2
H37D H 0.6405 0.4835 0.2429 0.137 Uiso 0.560(13) 1 calc PR D 2
H37E H 0.6182 0.5174 0.3106 0.137 Uiso 0.560(13) 1 calc PR D 2
H37F H 0.6395 0.4400 0.2933 0.137 Uiso 0.560(13) 1 calc PR D 2
C331 C 0.8026(15) 0.8021(7) 0.8096(9) 0.068(6) Uani 0.75(3) 1 d PGDU D 1
C332 C 0.7845(13) 0.8645(10) 0.7998(7) 0.103(10) Uani 0.75(3) 1 d PGU D 1
H33M H 0.7539 0.8607 0.7599 0.123 Uiso 0.75(3) 1 calc PR D 1
C333 C 0.8118(14) 0.9327(7) 0.8490(10) 0.084(8) Uani 0.75(3) 1 d PGU D 1
H33E H 0.7996 0.9750 0.8424 0.100 Uiso 0.75(3) 1 calc PR D 1
C334 C 0.8570(13) 0.9384(6) 0.9081(8) 0.104(10) Uani 0.75(3) 1 d PGU D 1
C335 C 0.8750(16) 0.8760(9) 0.9179(8) 0.100(6) Uani 0.75(3) 1 d PGU D 1
H33F H 0.9056 0.8798 0.9578 0.120 Uiso 0.75(3) 1 calc PR D 1
C336 C 0.8478(18) 0.8078(7) 0.8686(11) 0.075(5) Uani 0.75(3) 1 d PGU D 1
H33G H 0.8600 0.7656 0.8753 0.091 Uiso 0.75(3) 1 calc PR D 1
O33A O 0.886(4) 1.012(3) 0.952(3) 0.192(10) Uani 0.75(3) 1 d PU D 1
C337 C 0.898(3) 1.0166(18) 1.0192(18) 0.19(2) Uani 0.75(3) 1 d PU D 1
H33H H 0.9150 1.0676 1.0472 0.291 Uiso 0.75(3) 1 calc PR D 1
H33I H 0.9338 0.9890 1.0281 0.291 Uiso 0.75(3) 1 calc PR D 1
H33J H 0.8529 0.9965 1.0283 0.291 Uiso 0.75(3) 1 calc PR D 1
C31B C 0.816(4) 0.7964(19) 0.812(3) 0.068(6) Uani 0.25(3) 1 d PGD D 2
C32B C 0.815(3) 0.853(3) 0.787(2) 0.103(10) Uani 0.25(3) 1 d PG D 2
H32K H 0.7925 0.8429 0.7423 0.123 Uiso 0.25(3) 1 calc PR D 2
C33B C 0.849(3) 0.925(3) 0.827(3) 0.084(8) Uani 0.25(3) 1 d PG D 2
H33K H 0.8483 0.9630 0.8093 0.100 Uiso 0.25(3) 1 calc PR D 2
C34B C 0.883(4) 0.9398(17) 0.892(3) 0.104(10) Uani 0.25(3) 1 d PGD D 2
C35B C 0.884(5) 0.883(3) 0.918(2) 0.100(6) Uani 0.25(3) 1 d PG D 2
H35E H 0.9066 0.8933 0.9624 0.120 Uiso 0.25(3) 1 calc PR D 2
C36B C 0.850(5) 0.811(2) 0.878(3) 0.075(5) Uani 0.25(3) 1 d PG D 2
H36E H 0.8507 0.7731 0.8954 0.091 Uiso 0.25(3) 1 calc PR D 2
O33B O 0.888(13) 1.005(9) 0.942(8) 0.192(10) Uani 0.25(3) 1 d PD D 2
C37B C 0.944(7) 1.013(6) 0.997(6) 0.19(2) Uani 0.25(3) 1 d PD D 2
H37G H 0.9574 1.0640 1.0259 0.291 Uiso 0.25(3) 1 calc PR D 2
H37H H 0.9861 0.9988 0.9817 0.291 Uiso 0.25(3) 1 calc PR D 2
H37I H 0.9274 0.9823 1.0213 0.291 Uiso 0.25(3) 1 calc PR D 2
C330 C 0.7177(6) 0.7115(7) 0.7199(7) 0.066(4) Uani 1 1 d . D .
H33L H 0.6865 0.7442 0.7260 0.079 Uiso 1 1 calc R . .
C341 C 0.6274(7) 0.6330(8) 0.6302(7) 0.078(4) Uani 1 1 d . D .
C342 C 0.5796(8) 0.5669(10) 0.6155(6) 0.094(5) Uani 1 1 d . . .
H34F H 0.5955 0.5310 0.6310 0.113 Uiso 1 1 calc R D .
C343 C 0.5121(10) 0.5519(12) 0.5802(9) 0.132(8) Uani 1 1 d . D .
H34E H 0.4834 0.5051 0.5714 0.159 Uiso 1 1 calc R . .
C344 C 0.4837(7) 0.5955(17) 0.5579(9) 0.142(10) Uani 1 1 d D . .
C345 C 0.5261(10) 0.6654(11) 0.5683(9) 0.136(7) Uani 1 1 d . D .
H345 H 0.5076 0.6992 0.5511 0.163 Uiso 1 1 calc R . .
C346 C 0.5994(9) 0.6819(10) 0.6069(8) 0.131(7) Uani 1 1 d . . .
H34B H 0.6289 0.7284 0.6161 0.157 Uiso 1 1 calc R D .
C347 C 0.3912(13) 0.6211(12) 0.4878(11) 0.259(16) Uani 1 1 d D . .
H34C H 0.3409 0.6024 0.4642 0.389 Uiso 1 1 calc R D .
H34D H 0.4213 0.6220 0.4564 0.389 Uiso 1 1 calc R . .
H34G H 0.3972 0.6705 0.5185 0.389 Uiso 1 1 calc R . .
Cl1 Cl 0.9680(7) 0.4538(7) 0.9286(6) 0.107(4) Uiso 0.50 1 d PD . .
C1S C 0.9615(18) 0.486(3) 1.0123(9) 0.25(3) Uiso 0.50 1 d PD . .
H1S1 H 0.9225 0.5128 1.0167 0.305 Uiso 0.50 1 calc PR . .
H1S2 H 0.9511 0.4448 1.0283 0.305 Uiso 0.50 1 calc PR . .
Cl2 Cl 1.0457(15) 0.5450(15) 1.0586(11) 0.256(13) Uiso 0.50 1 d PD . .
Cl3B Cl 0.9470(11) 0.3543(12) 0.3751(11) 0.200(5) Uiso 0.356(4) 1 d PD E 1
C2SB C 0.903(6) 0.378(8) 0.309(3) 0.41(4) Uiso 0.356(4) 1 d PD E 1
H2S1 H 0.9391 0.4078 0.2951 0.498 Uiso 0.356(4) 1 calc PR E 1
H2S2 H 0.8808 0.3328 0.2707 0.498 Uiso 0.356(4) 1 calc PR E 1
Cl4B Cl 0.8366(9) 0.4264(10) 0.3309(9) 0.157(4) Uiso 0.356(4) 1 d PD E 1
Cl3A Cl 0.9941(16) 0.4381(19) 0.4517(15) 0.200(5) Uiso 0.200(7) 1 d PD F 2
C2SA C 0.9071(14) 0.392(2) 0.4010(16) 0.41(4) Uiso 0.200(7) 1 d PD F 2
H2S3 H 0.8931 0.3450 0.4081 0.498 Uiso 0.200(7) 1 calc PRD F 2
H2S4 H 0.8720 0.4213 0.4143 0.498 Uiso 0.200(7) 1 calc PRD F 2
Cl4A Cl 0.9034(18) 0.3744(19) 0.3164(14) 0.157(4) Uiso 0.200(7) 1 d PD F 2
Cl3C Cl 0.8457(9) 0.4161(10) 0.2947(8) 0.200(5) Uiso 0.445(8) 1 d PD G 3
C2SC C 0.898(5) 0.355(3) 0.313(3) 0.41(4) Uiso 0.445(8) 1 d PD G 3
H2S5 H 0.8662 0.3111 0.3129 0.498 Uiso 0.445(8) 1 calc PR G 3
H2S6 H 0.9256 0.3404 0.2793 0.498 Uiso 0.445(8) 1 calc PR G 3
Cl4C Cl 0.9590(8) 0.3963(8) 0.3913(8) 0.157(4) Uiso 0.445(8) 1 d PD G 3
Cl5A Cl 1.5485(15) 0.1440(19) 0.4298(17) 0.328(9) Uiso 0.345(4) 1 d PD H 1
C3SA C 1.4755(15) 0.071(2) 0.418(4) 0.175(16) Uiso 0.345(4) 1 d PD H 1
H3S1 H 1.4786 0.0283 0.3813 0.210 Uiso 0.345(4) 1 calc PR H 1
H3S2 H 1.4809 0.0571 0.4578 0.210 Uiso 0.345(4) 1 calc PR H 1
Cl6A Cl 1.3900(11) 0.0887(12) 0.4010(10) 0.209(5) Uiso 0.345(4) 1 d PD H 1
Cl5B Cl 1.5859(14) -0.0027(13) 0.4624(12) 0.328(9) Uiso 0.423(6) 1 d PD I 2
C3SB C 1.5070(17) 0.0134(13) 0.418(2) 0.175(16) Uiso 0.423(6) 1 d PD I 2
H3S3 H 1.4993 -0.0161 0.3708 0.210 Uiso 0.423(6) 1 calc PR I 2
H3S4 H 1.4652 -0.0044 0.4333 0.210 Uiso 0.423(6) 1 calc PR I 2
Cl6B Cl 1.5084(11) 0.1046(11) 0.4235(12) 0.209(5) Uiso 0.423(6) 1 d PD I 2
Cl5C Cl 1.327(2) -0.013(3) 0.3186(17) 0.328(9) Uiso 0.232(5) 1 d PD J 3
C3SC C 1.413(2) 0.016(5) 0.3761(18) 0.175(16) Uiso 0.232(5) 1 d PD J 3
H3S5 H 1.4416 -0.0202 0.3612 0.210 Uiso 0.232(5) 1 calc PR J 3
H3S6 H 1.4373 0.0625 0.3739 0.210 Uiso 0.232(5) 1 calc PR J 3
Cl6C Cl 1.4133(16) 0.0285(17) 0.4597(13) 0.209(5) Uiso 0.232(5) 1 d PD J 3
Cl7A Cl 0.5331(10) 0.6273(11) 0.3738(10) 0.129(5) Uiso 0.258(6) 1 d PD K 1
C4SA C 0.5132(18) 0.7138(13) 0.401(2) 0.051(9) Uiso 0.258(6) 1 d PD K 1
H4S1 H 0.4661 0.7123 0.3749 0.061 Uiso 0.258(6) 1 calc PR K 1
H4S2 H 0.5087 0.7245 0.4474 0.061 Uiso 0.258(6) 1 calc PR K 1
Cl8A Cl 0.5760(17) 0.7849(14) 0.3980(16) 0.257(11) Uiso 0.258(6) 1 d PD K 1
Cl7B Cl 0.5305(11) 0.5842(11) 0.3432(10) 0.129(5) Uiso 0.242(6) 1 d PD K 2
C4SB C 0.522(2) 0.6768(13) 0.3642(15) 0.051(9) Uiso 0.242(6) 1 d PD K 2
H4S3 H 0.5491 0.6982 0.3376 0.061 Uiso 0.242(6) 1 calc PR K 2
H4S4 H 0.4711 0.6755 0.3479 0.061 Uiso 0.242(6) 1 calc PR K 2
Cl8B Cl 0.548(2) 0.7396(16) 0.4439(14) 0.257(11) Uiso 0.242(6) 1 d PD K 2

loop_
_atom_site_aniso_label
_atom_site_aniso_U_11
_atom_site_aniso_U_22
_atom_site_aniso_U_33
_atom_site_aniso_U_23
_atom_site_aniso_U_13
_atom_site_aniso_U_12
Mo1 0.0372(6) 0.0393(6) 0.0430(6) 0.0194(5) 0.0004(5) -0.0058(5)
Mo2 0.0399(6) 0.0428(6) 0.0428(6) 0.0204(5) 0.0008(5) -0.0084(5)
Mo5 0.0460(7) 0.0433(7) 0.0616(7) 0.0340(6) -0.0090(5) -0.0031(5)
Mo3 0.0571(7) 0.0391(6) 0.0698(7) 0.0240(6) 0.0327(6) 0.0199(6)
Mo6 0.0483(7) 0.0508(7) 0.0599(7) 0.0385(6) -0.0119(5) -0.0067(6)
Mo4 0.0929(9) 0.0424(7) 0.0617(7) 0.0230(6) 0.0407(6) 0.0302(6)
N1 0.053(6) 0.032(5) 0.043(6) 0.009(5) 0.000(5) -0.012(5)
N2 0.075(7) 0.048(6) 0.031(6) 0.009(5) 0.008(5) 0.025(5)
N6 0.061(7) 0.044(6) 0.048(6) 0.020(5) -0.003(5) -0.025(5)
N5 0.054(6) 0.046(6) 0.048(6) 0.028(5) -0.010(5) -0.001(5)
N4 0.050(6) 0.047(6) 0.033(5) 0.016(5) -0.017(5) 0.002(5)
N3 0.063(7) 0.042(6) 0.042(6) 0.014(5) 0.031(5) 0.017(5)
N13 0.058(6) 0.036(6) 0.032(5) 0.010(5) -0.003(5) 0.002(5)
N14 0.050(6) 0.048(7) 0.046(6) 0.018(5) 0.007(5) 0.005(5)
N11 0.055(7) 0.024(5) 0.048(6) 0.008(5) 0.005(5) 0.001(5)
N12 0.047(6) 0.040(6) 0.039(6) 0.009(5) -0.003(5) -0.004(5)
N21 0.031(6) 0.037(6) 0.078(7) 0.019(6) 0.014(5) 0.009(5)
N22 0.054(7) 0.056(7) 0.068(7) 0.025(6) 0.019(6) 0.023(6)
N23 0.077(8) 0.028(6) 0.106(9) 0.029(6) 0.054(7) 0.029(6)
N24 0.148(13) 0.054(9) 0.100(10) 0.028(8) 0.063(9) 0.038(8)
N31 0.051(6) 0.053(7) 0.055(6) 0.026(5) -0.026(5) -0.010(5)
N32 0.054(7) 0.070(7) 0.075(7) 0.053(6) -0.010(6) 0.006(6)
N33 0.056(7) 0.056(7) 0.072(7) 0.040(6) -0.010(6) 0.000(6)
N34 0.040(7) 0.059(7) 0.081(7) 0.044(6) -0.027(6) -0.015(6)
O1 0.042(5) 0.049(5) 0.047(5) 0.012(4) 0.004(4) -0.012(4)
O2 0.051(5) 0.042(5) 0.049(5) 0.020(4) 0.011(4) 0.018(4)
O6 0.061(5) 0.043(5) 0.047(5) 0.020(4) -0.002(4) -0.013(4)
O5 0.049(5) 0.047(5) 0.059(5) 0.030(4) -0.017(4) -0.006(4)
O4 0.048(5) 0.041(5) 0.041(4) 0.022(4) -0.016(4) -0.004(4)
O3 0.110(7) 0.048(5) 0.049(5) 0.020(5) 0.037(5) 0.034(5)
O14 0.145(11) 0.068(8) 0.129(9) 0.008(8) 0.021(8) -0.002(7)
O11 0.110(9) 0.088(7) 0.103(8) 0.018(7) 0.046(7) 0.023(7)
O21 0.070(7) 0.079(7) 0.127(9) 0.040(7) -0.003(6) 0.029(6)
O34 0.091(10) 0.251(17) 0.157(12) 0.059(12) -0.001(9) 0.027(10)
C1B 0.037(8) 0.041(8) 0.058(8) 0.021(7) -0.003(7) -0.010(6)
C2B 0.029(7) 0.037(7) 0.056(7) 0.011(6) 0.009(6) -0.007(6)
C3B 0.063(9) 0.050(9) 0.089(10) 0.005(7) 0.051(8) 0.001(8)
C4B 0.081(11) 0.045(9) 0.097(10) 0.003(8) 0.049(9) -0.006(8)
C5B 0.038(8) 0.023(7) 0.052(7) 0.004(6) 0.007(6) -0.001(6)
C6B 0.054(10) 0.074(11) 0.153(14) 0.022(10) 0.046(10) 0.029(9)
C7B 0.077(11) 0.044(9) 0.160(15) 0.027(10) 0.043(11) 0.008(8)
C8B 0.044(8) 0.027(7) 0.042(8) 0.006(6) 0.003(7) 0.010(6)
C9B 0.105(11) 0.046(8) 0.046(8) 0.026(7) 0.048(8) 0.047(8)
C10B 0.065(8) 0.040(7) 0.026(7) 0.007(6) 0.013(6) 0.007(6)
C11B 0.108(11) 0.040(8) 0.050(9) 0.006(7) 0.017(7) 0.024(8)
C12B 0.099(11) 0.072(9) 0.039(8) 0.035(7) -0.002(7) 0.031(9)
C13B 0.061(8) 0.034(7) 0.033(7) 0.004(6) 0.000(6) 0.008(6)
C14B 0.049(7) 0.044(7) 0.027(7) 0.003(5) 0.004(5) 0.006(6)
C15B 0.054(8) 0.049(7) 0.034(7) 0.017(6) 0.003(6) 0.016(7)
C16B 0.063(9) 0.035(7) 0.031(7) 0.010(6) 0.001(6) -0.011(7)
C17B 0.060(9) 0.042(8) 0.045(8) 0.029(7) -0.003(7) -0.008(7)
C18B 0.056(8) 0.048(8) 0.041(7) 0.028(6) -0.022(6) -0.024(7)
C19B 0.062(9) 0.066(9) 0.080(9) 0.060(8) -0.021(7) -0.020(8)
C20B 0.065(9) 0.081(10) 0.078(9) 0.050(8) -0.025(7) -0.016(8)
C21B 0.059(9) 0.068(9) 0.049(8) 0.031(7) -0.006(7) -0.010(8)
C22B 0.046(8) 0.054(8) 0.048(7) 0.021(7) -0.009(6) -0.016(7)
C23B 0.062(8) 0.033(7) 0.064(8) 0.031(6) -0.014(7) -0.016(6)
C24B 0.057(8) 0.049(8) 0.052(8) 0.034(8) -0.006(7) -0.011(7)
C11 0.019(7) 0.047(8) 0.043(7) 0.005(7) 0.001(5) -0.007(6)
C12 0.065(9) 0.057(9) 0.058(8) 0.007(7) -0.015(7) -0.007(8)
C13 0.032(8) 0.109(13) 0.073(10) 0.036(9) -0.009(7) 0.000(8)
C14 0.050(9) 0.089(12) 0.053(9) 0.012(9) -0.008(7) -0.001(9)
C15 0.063(9) 0.061(9) 0.054(8) -0.017(7) -0.012(7) 0.008(8)
C16 0.087(11) 0.054(9) 0.064(9) 0.015(8) -0.001(8) 0.022(8)
C21 0.116(14) 0.094(12) 0.054(9) -0.001(8) 0.003(9) 0.063(11)
C22 0.069(7) 0.074(7) 0.063(7) 0.029(5) 0.013(5) 0.019(5)
C23 0.10(2) 0.08(2) 0.09(2) 0.02(2) -0.035(14) 0.04(2)
C24 0.095(19) 0.12(2) 0.045(13) -0.001(13) -0.002(11) 0.005(16)
C25 0.16(3) 0.074(17) 0.14(2) 0.030(15) 0.060(19) 0.066(18)
C26 0.067(15) 0.15(2) 0.086(19) 0.028(17) 0.011(13) 0.067(16)
C21D 0.116(14) 0.094(12) 0.054(9) -0.001(8) 0.003(9) 0.063(11)
C22D 0.069(7) 0.074(7) 0.063(7) 0.029(5) 0.013(5) 0.019(5)
C23D 0.10(2) 0.08(2) 0.09(2) 0.02(2) -0.035(14) 0.04(2)
C24D 0.095(19) 0.12(2) 0.045(13) -0.001(13) -0.002(11) 0.005(16)
C25D 0.16(3) 0.074(17) 0.14(2) 0.030(15) 0.060(19) 0.066(18)
C26D 0.067(15) 0.15(2) 0.086(19) 0.028(17) 0.011(13) 0.067(16)
C61 0.048(7) 0.045(6) 0.047(5) 0.028(4) 0.002(4) 0.009(4)
C62 0.079(12) 0.115(16) 0.069(9) 0.038(11) 0.020(10) 0.036(15)
C63 0.100(16) 0.25(3) 0.083(12) 0.097(18) 0.037(13) 0.05(2)
C64 0.11(2) 0.19(3) 0.067(11) 0.062(16) 0.015(10) 0.03(2)
C65 0.077(14) 0.15(3) 0.047(8) 0.026(13) -0.014(10) -0.028(16)
C66 0.064(11) 0.14(3) 0.047(8) 0.046(12) -0.016(8) -0.024(15)
C61B 0.048(7) 0.045(6) 0.047(5) 0.028(4) 0.002(4) 0.009(4)
C62B 0.079(12) 0.115(16) 0.069(9) 0.038(11) 0.020(10) 0.036(15)
C63B 0.100(16) 0.25(3) 0.083(12) 0.097(18) 0.037(13) 0.05(2)
C64B 0.11(2) 0.19(3) 0.067(11) 0.062(16) 0.015(10) 0.03(2)
C65B 0.077(14) 0.15(3) 0.047(8) 0.026(13) -0.014(10) -0.028(16)
C66B 0.064(11) 0.14(3) 0.047(8) 0.046(12) -0.016(8) -0.024(15)
C31 0.042(7) 0.025(7) 0.059(8) 0.012(6) 0.015(6) 0.016(6)
C32 0.068(9) 0.044(8) 0.058(8) 0.014(7) 0.014(7) 0.010(7)
C33 0.065(10) 0.064(10) 0.103(12) 0.026(10) 0.014(9) 0.007(8)
C34 0.056(9) 0.047(9) 0.086(11) 0.003(8) -0.013(8) -0.004(8)
C35 0.072(10) 0.043(8) 0.073(10) 0.015(8) -0.001(8) -0.008(8)
C36 0.073(9) 0.047(8) 0.042(8) 0.019(7) 0.013(7) 0.001(7)
C41 0.055(9) 0.057(9) 0.059(9) 0.024(8) -0.021(7) 0.003(7)
C42 0.052(9) 0.051(9) 0.094(10) 0.030(9) 0.001(7) 0.000(7)
C43 0.060(9) 0.041(9) 0.122(13) 0.026(10) -0.002(9) 0.000(7)
C44 0.137(17) 0.075(13) 0.091(15) 0.010(12) -0.023(12) 0.003(12)
C45 0.145(18) 0.145(19) 0.046(10) -0.011(13) -0.016(10) 0.030(16)
C46 0.094(12) 0.112(14) 0.070(11) 0.036(11) -0.012(9) -0.007(10)
C51 0.051(9) 0.042(7) 0.042(8) 0.027(6) -0.012(7) 0.001(7)
C52 0.041(8) 0.049(8) 0.079(10) 0.037(8) -0.006(8) -0.005(7)
C53 0.070(11) 0.056(9) 0.079(11) 0.027(8) 0.014(8) 0.009(8)
C54 0.081(11) 0.045(8) 0.045(8) 0.006(6) 0.014(8) 0.002(8)
C55 0.064(9) 0.059(9) 0.047(8) 0.024(7) -0.009(7) 0.001(7)
C56 0.054(9) 0.044(7) 0.060(9) 0.033(7) 0.003(7) -0.003(6)
C110 0.028(7) 0.046(8) 0.076(9) 0.028(7) -0.012(7) -0.012(6)
C111 0.035(7) 0.035(8) 0.056(8) 0.016(7) -0.004(6) -0.006(6)
C112 0.070(10) 0.059(9) 0.102(12) 0.036(9) 0.017(9) -0.004(8)
C113 0.087(12) 0.098(13) 0.068(10) 0.017(10) 0.033(9) 0.000(10)
C114 0.067(10) 0.059(10) 0.067(10) 0.005(9) 0.015(8) 0.015(9)
C115 0.059(10) 0.052(9) 0.090(11) 0.014(9) 0.018(8) 0.001(8)
C116 0.051(8) 0.062(10) 0.078(10) 0.027(8) 0.021(7) 0.007(8)
C117 0.135(15) 0.132(15) 0.114(13) 0.027(11) 0.077(12) 0.031(13)
C130 0.055(8) 0.034(7) 0.040(7) 0.019(6) 0.012(6) 0.013(6)
C131 0.054(8) 0.044(8) 0.029(7) 0.008(7) 0.007(6) 0.000(6)
C132 0.092(12) 0.053(9) 0.038(8) 0.019(7) -0.029(8) 0.012(9)
C133 0.093(12) 0.054(10) 0.074(11) 0.028(9) -0.029(9) 0.007(9)
C134 0.085(13) 0.081(13) 0.054(10) 0.038(10) -0.015(8) -0.011(10)
C135 0.098(14) 0.125(15) 0.042(9) 0.016(9) 0.002(8) 0.040(11)
C136 0.074(11) 0.076(11) 0.037(8) 0.021(8) -0.003(8) 0.033(9)
O13 0.148(12) 0.114(10) 0.047(7) 0.035(7) -0.032(7) -0.005(8)
C137 0.28(3) 0.18(2) 0.060(13) 0.078(15) -0.032(15) 0.00(2)
C31D 0.054(8) 0.044(8) 0.029(7) 0.008(7) 0.007(6) 0.000(6)
C32D 0.092(12) 0.053(9) 0.038(8) 0.019(7) -0.029(8) 0.012(9)
C33D 0.093(12) 0.054(10) 0.074(11) 0.028(9) -0.029(9) 0.007(9)
C34D 0.085(13) 0.081(13) 0.054(10) 0.038(10) -0.015(8) -0.011(10)
C35D 0.098(14) 0.125(15) 0.042(9) 0.016(9) 0.002(8) 0.040(11)
C36D 0.074(11) 0.076(11) 0.037(8) 0.021(8) -0.003(8) 0.033(9)
O13D 0.148(12) 0.114(10) 0.047(7) 0.035(7) -0.032(7) -0.005(8)
C37D 0.28(3) 0.18(2) 0.060(13) 0.078(15) -0.032(15) 0.00(2)
C141 0.052(8) 0.031(7) 0.058(8) 0.025(7) 0.011(7) 0.016(7)
C142 0.068(9) 0.027(7) 0.061(8) 0.010(7) 0.017(7) -0.006(7)
C143 0.084(10) 0.041(9) 0.078(10) 0.027(8) 0.003(8) -0.004(8)
C144 0.097(13) 0.036(9) 0.071(11) -0.004(9) -0.001(9) -0.003(9)
C145 0.106(13) 0.053(10) 0.054(9) -0.002(8) 0.011(8) 0.013(9)
C146 0.055(8) 0.063(9) 0.052(8) 0.015(7) 0.015(7) 0.019(7)
C147 0.25(3) 0.091(15) 0.19(2) 0.031(15) 0.05(2) -0.027(18)
C217 0.112(15) 0.141(16) 0.117(14) 0.039(13) -0.019(12) 0.054(13)
C214 0.047(9) 0.086(11) 0.100(12) 0.062(10) -0.011(8) 0.025(8)
C215 0.040(9) 0.055(10) 0.138(14) 0.024(11) 0.004(10) 0.008(7)
C216 0.033(8) 0.041(8) 0.114(12) 0.011(8) 0.003(8) 0.018(7)
C211 0.029(7) 0.032(7) 0.097(11) 0.027(8) 0.001(7) 0.009(6)
C212 0.059(9) 0.047(9) 0.106(12) 0.016(9) 0.008(9) 0.028(7)
C213 0.086(11) 0.064(9) 0.097(11) 0.048(8) 0.010(9) 0.040(9)
C210 0.048(8) 0.017(7) 0.097(10) 0.023(8) 0.023(7) 0.013(6)
C221 0.046(8) 0.048(8) 0.071(9) 0.019(8) 0.008(7) 0.030(7)
C222 0.072(14) 0.077(14) 0.056(12) 0.038(11) 0.016(10) 0.019(11)
C223 0.036(12) 0.096(15) 0.077(14) 0.021(13) 0.001(10) 0.015(11)
C224 0.097(14) 0.081(14) 0.019(12) -0.007(11) 0.030(10) -0.011(12)
C225 0.078(16) 0.076(17) 0.077(16) 0.024(13) 0.022(13) 0.002(13)
C226 0.092(16) 0.050(12) 0.068(13) 0.024(11) 0.017(12) 0.024(12)
O22A 0.119(12) 0.076(13) 0.060(12) 0.000(9) 0.016(10) -0.030(10)
C227 0.118(19) 0.019(11) 0.054(11) -0.017(9) 0.011(12) 0.014(10)
C21A 0.046(8) 0.048(8) 0.071(9) 0.019(8) 0.008(7) 0.030(7)
C22A 0.072(14) 0.077(14) 0.056(12) 0.038(11) 0.016(10) 0.019(11)
C23A 0.036(12) 0.096(15) 0.077(14) 0.021(13) 0.001(10) 0.015(11)
C24A 0.097(14) 0.081(14) 0.019(12) -0.007(11) 0.030(10) -0.011(12)
C25A 0.078(16) 0.076(17) 0.077(16) 0.024(13) 0.022(13) 0.002(13)
C26A 0.092(16) 0.050(12) 0.068(13) 0.024(11) 0.017(12) 0.024(12)
O22B 0.119(12) 0.076(13) 0.060(12) 0.000(9) 0.016(10) -0.030(10)
C27A 0.118(19) 0.019(11) 0.054(11) -0.017(9) 0.011(12) 0.014(10)
C230 0.159(17) 0.058(11) 0.101(13) 0.045(10) 0.105(13) 0.055(11)
C231 0.070(7) 0.057(7) 0.104(7) 0.021(6) 0.044(6) 0.021(5)
C232 0.055(9) 0.091(11) 0.143(12) 0.066(10) 0.035(8) 0.028(7)
C233 0.073(10) 0.078(12) 0.155(12) 0.062(10) 0.011(8) 0.023(7)
C234 0.047(9) 0.099(13) 0.223(16) 0.080(12) 0.036(9) 0.034(7)
C235 0.081(11) 0.062(10) 0.206(17) 0.061(12) 0.076(10) 0.023(7)
C236 0.096(12) 0.064(11) 0.164(12) 0.052(10) 0.077(9) 0.021(8)
O23 0.064(8) 0.132(11) 0.283(16) 0.114(11) -0.001(8) 0.009(6)
C237 0.089(12) 0.075(13) 0.26(2) 0.057(15) 0.036(14) 0.020(8)
C21E 0.070(7) 0.057(7) 0.104(7) 0.021(6) 0.044(6) 0.021(5)
C22E 0.055(9) 0.091(11) 0.143(12) 0.066(10) 0.035(8) 0.028(7)
C23E 0.073(10) 0.078(12) 0.155(12) 0.062(10) 0.011(8) 0.023(7)
C24E 0.047(9) 0.099(13) 0.223(16) 0.080(12) 0.036(9) 0.034(7)
C25E 0.081(11) 0.062(10) 0.206(17) 0.061(12) 0.076(10) 0.023(7)
C26E 0.096(12) 0.064(11) 0.164(12) 0.052(10) 0.077(9) 0.021(8)
O23E 0.064(8) 0.132(11) 0.283(16) 0.114(11) -0.001(8) 0.009(6)
C27E 0.089(12) 0.075(13) 0.26(2) 0.057(15) 0.036(14) 0.020(8)
C241 0.049(7) 0.054(5) 0.049(6) 0.014(4) 0.022(5) 0.007(4)
C242 0.056(11) 0.070(10) 0.060(8) 0.029(8) 0.018(9) 0.014(8)
C243 0.094(15) 0.092(11) 0.063(9) 0.042(8) 0.033(11) 0.030(11)
C244 0.14(2) 0.088(10) 0.071(10) 0.029(8) 0.060(13) 0.051(12)
C245 0.146(19) 0.075(11) 0.047(8) 0.014(9) 0.019(11) 0.014(13)
C246 0.117(16) 0.057(9) 0.046(9) 0.016(9) 0.025(10) 0.003(11)
O24A 0.13(2) 0.110(9) 0.075(8) 0.022(7) 0.046(11) 0.032(12)
C247 0.21(3) 0.127(16) 0.076(15) 0.005(12) 0.06(2) 0.03(2)
C21C 0.049(7) 0.054(5) 0.049(6) 0.014(4) 0.022(5) 0.007(4)
C22C 0.056(11) 0.070(10) 0.060(8) 0.029(8) 0.018(9) 0.014(8)
C23C 0.094(15) 0.092(11) 0.063(9) 0.042(8) 0.033(11) 0.030(11)
C24C 0.14(2) 0.088(10) 0.071(10) 0.029(8) 0.060(13) 0.051(12)
C25C 0.146(19) 0.075(11) 0.047(8) 0.014(9) 0.019(11) 0.014(13)
C26C 0.117(16) 0.057(9) 0.046(9) 0.016(9) 0.025(10) 0.003(11)
O24B 0.13(2) 0.110(9) 0.075(8) 0.022(7) 0.046(11) 0.032(12)
C27C 0.21(3) 0.127(16) 0.076(15) 0.005(12) 0.06(2) 0.03(2)
C310 0.044(8) 0.082(10) 0.080(10) 0.058(9) -0.019(7) -0.021(8)
C311 0.051(10) 0.060(9) 0.104(10) 0.062(9) -0.022(8) -0.008(8)
C312 0.067(14) 0.045(11) 0.082(14) 0.037(10) 0.012(9) 0.020(9)
C313 0.080(16) 0.038(9) 0.099(17) 0.045(11) 0.014(9) 0.018(8)
C314 0.100(14) 0.076(10) 0.189(19) 0.089(12) -0.062(13) -0.042(9)
C315 0.075(11) 0.076(9) 0.120(13) 0.060(9) -0.038(9) -0.017(7)
C316 0.072(10) 0.051(7) 0.088(15) 0.039(9) -0.014(9) 0.004(6)
O31 0.089(8) 0.063(6) 0.121(10) 0.040(7) 0.012(6) -0.002(6)
C317 0.078(18) 0.074(12) 0.20(5) 0.06(2) 0.04(2) 0.002(11)
C31A 0.051(10) 0.060(9) 0.104(10) 0.062(9) -0.022(8) -0.008(8)
C32A 0.067(14) 0.045(11) 0.082(14) 0.037(10) 0.012(9) 0.020(9)
C33A 0.080(16) 0.038(9) 0.099(17) 0.045(11) 0.014(9) 0.018(8)
C34A 0.100(14) 0.076(10) 0.189(19) 0.089(12) -0.062(13) -0.042(9)
C35A 0.075(11) 0.076(9) 0.120(13) 0.060(9) -0.038(9) -0.017(7)
C36A 0.072(10) 0.051(7) 0.088(15) 0.039(9) -0.014(9) 0.004(6)
O31A 0.089(8) 0.063(6) 0.121(10) 0.040(7) 0.012(6) -0.002(6)
C37A 0.078(18) 0.074(12) 0.20(5) 0.06(2) 0.04(2) 0.002(11)
C321 0.066(8) 0.046(8) 0.070(8) 0.039(7) 0.013(7) 0.003(6)
C322 0.104(17) 0.038(15) 0.053(7) 0.009(9) 0.028(8) -0.012(11)
C323 0.052(13) 0.105(18) 0.056(7) 0.017(10) 0.037(9) -0.008(10)
C324 0.049(14) 0.090(12) 0.060(7) 0.034(8) 0.029(8) 0.003(12)
C325 0.070(10) 0.133(19) 0.072(10) 0.088(10) -0.016(8) -0.020(9)
C326 0.053(14) 0.16(2) 0.088(9) 0.107(12) -0.041(9) -0.031(13)
O32A 0.13(5) 0.11(3) 0.065(10) 0.034(17) 0.016(19) -0.07(3)
C327 0.11(2) 0.08(3) 0.070(10) 0.040(18) -0.012(13) -0.01(3)
C31C 0.066(8) 0.046(8) 0.070(8) 0.039(7) 0.013(7) 0.003(6)
C32C 0.104(17) 0.038(15) 0.053(7) 0.009(9) 0.028(8) -0.012(11)
C33C 0.052(13) 0.105(18) 0.056(7) 0.017(10) 0.037(9) -0.008(10)
C34C 0.049(14) 0.090(12) 0.060(7) 0.034(8) 0.029(8) 0.003(12)
C35C 0.070(10) 0.133(19) 0.072(10) 0.088(10) -0.016(8) -0.020(9)
C36C 0.053(14) 0.16(2) 0.088(9) 0.107(12) -0.041(9) -0.031(13)
O32B 0.10(2) 0.23(4) 0.057(9) 0.039(17) 0.017(11) -0.02(2)
C37C 0.11(2) 0.08(3) 0.070(10) 0.040(18) -0.012(13) -0.01(3)
C331 0.054(14) 0.046(8) 0.100(9) 0.040(8) -0.013(8) 0.000(8)
C332 0.11(2) 0.050(9) 0.147(14) 0.056(9) -0.017(14) 0.004(12)
C333 0.08(2) 0.059(8) 0.124(17) 0.055(9) 0.020(12) 0.012(11)
C334 0.11(2) 0.044(7) 0.149(15) 0.057(9) -0.018(14) -0.014(10)
C335 0.121(15) 0.060(8) 0.101(10) 0.019(7) -0.019(9) 0.030(10)
C336 0.074(10) 0.046(7) 0.095(12) 0.026(7) -0.009(9) 0.008(8)
O33A 0.262(18) 0.052(9) 0.191(19) 0.024(9) -0.081(18) 0.004(10)
C337 0.28(6) 0.061(14) 0.187(17) 0.006(17) -0.03(3) 0.05(3)
C31B 0.054(14) 0.046(8) 0.100(9) 0.040(8) -0.013(8) 0.000(8)
C32B 0.11(2) 0.050(9) 0.147(14) 0.056(9) -0.017(14) 0.004(12)
C33B 0.08(2) 0.059(8) 0.124(17) 0.055(9) 0.020(12) 0.012(11)
C34B 0.11(2) 0.044(7) 0.149(15) 0.057(9) -0.018(14) -0.014(10)
C35B 0.121(15) 0.060(8) 0.101(10) 0.019(7) -0.019(9) 0.030(10)
C36B 0.074(10) 0.046(7) 0.095(12) 0.026(7) -0.009(9) 0.008(8)
O33B 0.262(18) 0.052(9) 0.191(19) 0.024(9) -0.081(18) 0.004(10)
C37B 0.28(6) 0.061(14) 0.187(17) 0.006(17) -0.03(3) 0.05(3)
C330 0.035(8) 0.040(8) 0.119(12) 0.044(9) -0.014(8) -0.003(7)
C341 0.047(10) 0.076(11) 0.097(11) 0.037(9) -0.020(8) -0.005(9)
C342 0.058(11) 0.141(16) 0.079(10) 0.058(10) -0.010(9) -0.003(11)
C343 0.043(13) 0.21(2) 0.121(16) 0.046(15) -0.007(11) 0.008(13)
C344 0.015(11) 0.26(3) 0.112(15) 0.032(17) -0.017(10) 0.003(14)
C345 0.063(13) 0.143(18) 0.20(2) 0.080(16) -0.019(13) 0.034(13)
C346 0.084(13) 0.125(16) 0.137(15) 0.027(13) -0.051(11) 0.005(12)
C347 0.27(3) 0.30(4) 0.19(2) 0.12(2) -0.09(2) 0.08(3)

loop_
_geom_bond_atom_site_label_1
_geom_bond_atom_site_label_2
_geom_bond_distance
_geom_bond_site_symmetry_2
_geom_bond_publ_flag
Mo1 Mo2 2.0856(13) . y
Mo1 O6 2.113(7) . y
Mo1 N11 2.121(9) . y
Mo1 N13 2.134(8) . y
Mo1 N1 2.146(9) . y
Mo2 O1 2.105(7) . y
Mo2 N12 2.117(8) . y
Mo2 N14 2.147(9) . y
Mo2 N6 2.157(8) . y
Mo5 O4 2.088(7) . y
Mo5 Mo6 2.0876(14) . y
Mo5 N31 2.119(9) . y
Mo5 N33 2.131(9) . y
Mo5 N5 2.187(9) . y
Mo3 Mo4 2.0919(15) . y
Mo3 O2 2.124(7) . y
Mo3 N21 2.129(9) . y
Mo3 N23 2.131(9) . y
Mo3 N3 2.150(8) . y
Mo6 O5 2.099(7) . y
Mo6 N32 2.138(9) . y
Mo6 N34 2.147(10) . y
Mo6 N4 2.177(8) . y
Mo4 O3 2.095(7) . y
Mo4 N24 2.123(12) . y
Mo4 N22 2.126(9) . y
Mo4 N2 2.183(9) . y
N1 C1B 1.367(8) . ?
N1 C11 1.416(8) . ?
N2 C8B 1.311(11) . ?
N2 C21 1.423(6) . ?
N6 C24B 1.334(13) . ?
N6 C61 1.404(9) . ?
N6 C61B 1.436(9) . ?
N5 C17B 1.315(12) . ?
N5 C51 1.408(12) . ?
N4 C16B 1.307(12) . ?
N4 C41 1.459(13) . ?
N3 C9B 1.343(13) . ?
N3 C31 1.422(12) . ?
N13 C130 1.327(11) . ?
N13 C131 1.400(10) . ?
N13 C31D 1.408(8) . ?
N14 C130 1.306(11) . ?
N14 C141 1.418(12) . ?
N11 C110 1.340(12) . ?
N11 C111 1.438(12) . ?
N12 C110 1.323(12) . ?
N12 C11C 1.398(9) . ?
N12 C121 1.431(8) . ?
N21 C210 1.332(12) . ?
N21 C211 1.446(13) . ?
N22 C210 1.315(13) . ?
N22 C221 1.428(11) . ?
N23 C230 1.375(15) . ?
N23 C231 1.445(12) . ?
N24 C230 1.312(18) . ?
N24 C21C 1.370(9) . ?
N24 C241 1.470(9) . ?
N31 C310 1.322(12) . ?
N31 C311 1.393(10) . ?
N31 C31A 1.425(9) . ?
N32 C310 1.340(13) . ?
N32 C31C 1.401(9) . ?
N32 C321 1.424(9) . ?
N33 C330 1.310(13) . ?
N33 C31B 1.404(11) . ?
N33 C331 1.424(9) . ?
N34 C330 1.324(13) . ?
N34 C341 1.379(14) . ?
O1 C1B 1.296(11) . ?
O2 C8B 1.292(11) . ?
O6 C24B 1.293(11) . ?
O5 C17B 1.294(11) . ?
O4 C16B 1.305(11) . ?
O3 C9B 1.261(12) . ?
O14 C144 1.379(9) . ?
O14 C147 1.409(9) . ?
O11 C114 1.390(14) . ?
O11 C117 1.450(16) . ?
O21 C214 1.388(13) . ?
O21 C217 1.417(15) . ?
O34 C344 1.391(9) . ?
O34 C347 1.410(10) . ?
C1B C2B 1.476(14) . ?
C2B C3B 1.339(14) . ?
C2B C7B 1.390(15) . ?
C3B C4B 1.385(15) . ?
C4B C5B 1.322(13) . ?
C5B C6B 1.334(15) . ?
C5B C8B 1.477(14) . ?
C6B C7B 1.400(17) . ?
C9B C10B 1.493(14) . ?
C10B C15B 1.371(12) . ?
C10B C11B 1.376(13) . ?
C11B C12B 1.410(14) . ?
C12B C13B 1.370(14) . ?
C13B C14B 1.387(12) . ?
C13B C16B 1.501(14) . ?
C14B C15B 1.380(12) . ?
C17B C18B 1.477(14) . ?
C18B C19B 1.366(14) . ?
C18B C23B 1.418(13) . ?
C19B C20B 1.383(15) . ?
C20B C21B 1.430(14) . ?
C21B C22B 1.397(14) . ?
C21B C24B 1.500(15) . ?
C22B C23B 1.389(13) . ?
C11 C16 1.350(14) . ?
C11 C12 1.392(14) . ?
C12 C13 1.404(14) . ?
C13 C14 1.364(16) . ?
C14 C15 1.341(15) . ?
C15 C16 1.412(14) . ?
C21 C22 1.3900 . ?
C21 C26 1.3900 . ?
C22 C23 1.3900 . ?
C23 C24 1.3900 . ?
C24 C25 1.3900 . ?
C25 C26 1.3900 . ?
C22D C23D 1.402(10) . ?
C23D C24D 1.395(10) . ?
C24D C25D 1.390(10) . ?
C25D C26D 1.392(10) . ?
C61 C62 1.3900 . ?
C61 C66 1.3900 . ?
C62 C63 1.3900 . ?
C63 C64 1.3900 . ?
C64 C65 1.3900 . ?
C65 C66 1.3900 . ?
C61B C62B 1.3900 . ?
C61B C66B 1.3900 . ?
C62B C63B 1.3900 . ?
C63B C64B 1.3900 . ?
C64B C65B 1.3900 . ?
C65B C66B 1.3900 . ?
C31 C36 1.360(13) . ?
C31 C32 1.418(14) . ?
C32 C33 1.366(15) . ?
C33 C34 1.399(16) . ?
C34 C35 1.336(16) . ?
C35 C36 1.385(14) . ?
C41 C42 1.380(15) . ?
C41 C46 1.415(16) . ?
C42 C43 1.408(16) . ?
C43 C44 1.365(19) . ?
C44 C45 1.38(2) . ?
C45 C46 1.370(19) . ?
C51 C56 1.374(14) . ?
C51 C52 1.396(14) . ?
C52 C53 1.373(14) . ?
C53 C54 1.351(15) . ?
C54 C55 1.375(15) . ?
C55 C56 1.400(13) . ?
C111 C116 1.363(14) . ?
C111 C112 1.404(15) . ?
C112 C113 1.388(16) . ?
C113 C114 1.344(17) . ?
C114 C115 1.333(16) . ?
C115 C116 1.408(15) . ?
C121 C122 1.3900 . ?
C121 C126 1.3900 . ?
C122 C123 1.3900 . ?
C123 C124 1.3900 . ?
C124 O12 1.374(7) . ?
C124 C125 1.3900 . ?
C125 C126 1.3900 . ?
O12 C127 1.404(10) . ?
C11C C16C 1.385(9) . ?
C11C C12C 1.387(9) . ?
C12C C13C 1.389(9) . ?
C13C C14C 1.386(9) . ?
C14C C15C 1.384(9) . ?
C14C O12C 1.40(2) . ?
C15C C16C 1.391(9) . ?
O12C C17C 1.416(10) . ?
C131 C132 1.3900 . ?
C131 C136 1.3900(15) . ?
C132 C133 1.3900 . ?
C133 C134 1.3900(15) . ?
C134 O13 1.372(11) . ?
C134 C135 1.3900(10) . ?
C135 C136 1.3900 . ?
O13 C137 1.420(11) . ?
C31D C32D 1.385(8) . ?
C31D C36D 1.398(8) . ?
C32D C33D 1.375(8) . ?
C33D C34D 1.387(9) . ?
C34D O13D 1.376(8) . ?
C34D C35D 1.389(9) . ?
C35D C36D 1.378(8) . ?
O13D C37D 1.422(10) . ?
C141 C142 1.386(14) . ?
C141 C146 1.388(13) . ?
C142 C143 1.376(14) . ?
C143 C144 1.363(16) . ?
C144 C145 1.376(17) . ?
C145 C146 1.395(15) . ?
C214 C213 1.330(16) . ?
C214 C215 1.383(17) . ?
C215 C216 1.360(16) . ?
C216 C211 1.353(14) . ?
C211 C212 1.366(15) . ?
C212 C213 1.404(15) . ?
C221 C222 1.3900 . ?
C221 C226 1.3900 . ?
C222 C223 1.3900 . ?
C223 C224 1.3900 . ?
C224 O22A 1.376(10) . ?
C224 C225 1.3900 . ?
C225 C226 1.3900 . ?
O22A C227 1.413(10) . ?
C22A C23A 1.390(5) . ?
C23A C24A 1.390(5) . ?
C24A O22B 1.349(9) . ?
C24A C25A 1.387(5) . ?
C25A C26A 1.395(5) . ?
O22B C27A 1.412(10) . ?
C231 C232 1.3900 . ?
C231 C236 1.3900 . ?
C232 C233 1.3900 . ?
C233 C234 1.3900 . ?
C234 O23 1.378(7) . ?
C234 C235 1.3900 . ?
C235 C236 1.3900 . ?
O23 C237 1.414(8) . ?
C22E C23E 1.392(11) . ?
C23E C24E 1.392(10) . ?
C24E O23E 1.374(8) . ?
C24E C25E 1.392(10) . ?
C25E C26E 1.391(10) . ?
O23E C27E 1.417(9) . ?
C241 C242 1.3900 . ?
C241 C246 1.3900 . ?
C242 C243 1.3900 . ?
C243 C244 1.3900 . ?
C244 O24A 1.375(7) . ?
C244 C245 1.3900 . ?
C245 C246 1.3900 . ?
O24A C247 1.422(8) . ?
C21C C22C 1.368(9) . ?
C21C C26C 1.384(9) . ?
C22C C23C 1.390(9) . ?
C23C C24C 1.388(9) . ?
C24C O24B 1.375(8) . ?
C24C C25C 1.395(9) . ?
C25C C26C 1.388(9) . ?
O24B C27C 1.422(8) . ?
C311 C312 1.3900 . ?
C311 C316 1.3900 . ?
C312 C313 1.3900 . ?
C313 C314 1.3900 . ?
C314 O31 1.369(10) . ?
C314 C315 1.3900 . ?
C315 C316 1.3900 . ?
O31 C317 1.425(10) . ?
C31A C32A 1.3900 . ?
C31A C36A 1.3900 . ?
C32A C33A 1.3900 . ?
C33A C34A 1.3900 . ?
C34A C35A 1.3900 . ?
C34A O31A 1.393(9) . ?
C35A C36A 1.3900 . ?
O31A C37A 1.429(10) . ?
C321 C322 1.3900 . ?
C321 C326 1.3900 . ?
C322 C323 1.3900 . ?
C323 C324 1.3900 . ?
C324 C325 1.3900 . ?
C324 O32A 1.49(5) . ?
C325 C326 1.3900 . ?
O32A C327 1.47(7) . ?
C31C C32C 1.3900 . ?
C31C C36C 1.3900 . ?
C32C C33C 1.3900 . ?
C33C C34C 1.3900 . ?
C34C O32B 1.30(4) . ?
C34C C35C 1.3900 . ?
C35C C36C 1.3900 . ?
O32B C37C 1.48(8) . ?
C331 C332 1.3900 . ?
C331 C336 1.3900 . ?
C332 C333 1.3900 . ?
C333 C334 1.3900 . ?
C334 C335 1.3900 . ?
C334 O33A 1.42(4) . ?
C335 C336 1.3900 . ?
O33A C337 1.41(7) . ?
C31B C32B 1.3900 . ?
C31B C36B 1.3900 . ?
C32B C33B 1.3900 . ?
C33B C34B 1.3900 . ?
C34B O33B 1.371(11) . ?
C34B C35B 1.3900 . ?
C35B C36B 1.3900 . ?
O33B C37B 1.419(11) . ?
C341 C346 1.353(18) . ?
C341 C342 1.381(18) . ?
C342 C343 1.330(19) . ?
C343 C344 1.25(3) . ?
C344 C345 1.41(3) . ?
C345 C346 1.45(2) . ?
Cl1 C1S 1.774(9) . ?
C1S Cl2 1.770(9) . ?
Cl3B C2SB 1.773(11) . ?
C2SB Cl4B 1.757(11) . ?
Cl3A C2SA 1.771(12) . ?
C2SA Cl4A 1.758(12) . ?
Cl3C C2SC 1.773(12) . ?
C2SC Cl4C 1.761(12) . ?
Cl5A C3SA 1.768(18) . ?
C3SA Cl6A 1.733(18) . ?
Cl5B C3SB 1.787(13) . ?
C3SB Cl6B 1.750(14) . ?
Cl5C C3SC 1.785(14) . ?
C3SC Cl6C 1.763(14) . ?
Cl7A C4SA 1.743(13) . ?
C4SA Cl8A 1.726(14) . ?
Cl7B C4SB 1.772(14) . ?
C4SB Cl8B 1.731(13) . ?
